data_1577148
loop_
_publ_author_name
'Baltrun, Marc'
'Hanneberg, David'
'Hett, Florian'
'Seidl, Michael'
'Weigend, Florian'
'Hohloch, Stephan'

_publ_section_title
;
 Regioselective [3+2] Cycloaddition Reactions of the Phosphorus and
 Arsenic Analogues of the Thiocyanate Anion
;
_journal_name_full 'Chemical Science'
_journal_paper_doi 10.1039/D6SC01985D
_journal_year 2026
_chemical_formula_moiety 'C74 H108 As2 N6 S2 Zr2'
_chemical_formula_sum 'C74 H108 As2 N6 S2 Zr2'
_chemical_formula_weight 1478.06
_space_group_crystal_system triclinic
_space_group_IT_number 1
_space_group_name_Hall 'P 1'
_space_group_name_H-M_alt 'P 1'
_atom_sites_solution_hydrogens geom
_atom_sites_solution_primary dual
_audit_block_doi 10.5517/ccdc.csd.cc2kdsvm
_audit_creation_date 2024-04-28
_audit_creation_method
;
Olex2 1.5-alpha
(compiled 2024.02.16 svn.r378c4104 for OlexSys, GUI svn.r6928)
;
_audit_update_record
;
2024-06-26 deposited with the CCDC.	2026-04-24 downloaded from the CCDC.
;
_cell_angle_alpha 89.101(2)
_cell_angle_beta 85.031(2)
_cell_angle_gamma 74.376(2)
_cell_formula_units_Z 1
_cell_length_a 11.1162(4)
_cell_length_b 12.8946(6)
_cell_length_c 13.8469(6)
_cell_measurement_reflns_used 9842
_cell_measurement_temperature 153.00
_cell_measurement_theta_max 25.052
_cell_measurement_theta_min 2.198
_cell_volume 1904.22(14)
_computing_cell_refinement 'SAINT V8.40B (?, 2016)'
_computing_data_reduction 'SAINT V8.40B (?, 2016)'
_computing_molecular_graphics 'Olex2 1.5-alpha (Dolomanov et al., 2009)'
_computing_publication_material 'Olex2 1.5-alpha (Dolomanov et al., 2009)'
_computing_structure_refinement 'XL  (Sheldrick, 2008)'
_computing_structure_solution 'SHELXT 2018/2 (Sheldrick, 2018)'
_diffrn_ambient_temperature 153.00
_diffrn_measured_fraction_theta_full 0.994
_diffrn_measured_fraction_theta_max 0.994
_diffrn_measurement_device_type 'Bruker D8 Quest, Photon III'
_diffrn_measurement_method '\f and \w scans'
_diffrn_radiation_type MoK\a
_diffrn_radiation_wavelength 0.71073
_diffrn_reflns_av_R_equivalents 0.0439
_diffrn_reflns_av_unetI/netI 0.0279
_diffrn_reflns_Laue_measured_fraction_full 0.994
_diffrn_reflns_Laue_measured_fraction_max 0.994
_diffrn_reflns_limit_h_max 13
_diffrn_reflns_limit_h_min -13
_diffrn_reflns_limit_k_max 15
_diffrn_reflns_limit_k_min -15
_diffrn_reflns_limit_l_max 16
_diffrn_reflns_limit_l_min -16
_diffrn_reflns_number 86819
_diffrn_reflns_point_group_measured_fraction_full 0.993
_diffrn_reflns_point_group_measured_fraction_max 0.993
_diffrn_reflns_theta_full 25.103
_diffrn_reflns_theta_max 25.103
_diffrn_reflns_theta_min 2.527
_diffrn_source_current 1.0
_diffrn_source_power 0.05
_diffrn_source_voltage 50.0
_diffrn_standards_number 0
_exptl_absorpt_coefficient_mu 1.233
_exptl_absorpt_correction_T_max 0.7452
_exptl_absorpt_correction_T_min 0.6687
_exptl_absorpt_correction_type multi-scan
_exptl_absorpt_process_details
;
SADABS-2016/2 (Bruker,2016/2) was used for absorption correction.
wR2(int) was 0.0749 before and 0.0455 after correction.
The Ratio of minimum to maximum transmission is 0.8973.
The \l/2 correction factor is Not present.
;
_exptl_crystal_colour orange
_exptl_crystal_colour_primary orange
_exptl_crystal_density_diffrn 1.289
_exptl_crystal_description block
_exptl_crystal_F_000 772
_exptl_crystal_size_max 0.24
_exptl_crystal_size_mid 0.2
_exptl_crystal_size_min 0.15
_refine_diff_density_max 0.269
_refine_diff_density_min -0.175
_refine_diff_density_rms 0.039
_refine_ls_abs_structure_details
;
 Refined as an inversion twin.
;
_refine_ls_abs_structure_Flack 0.257(9)
_refine_ls_extinction_method none
_refine_ls_goodness_of_fit_ref 1.025
_refine_ls_hydrogen_treatment constr
_refine_ls_matrix_type full
_refine_ls_number_parameters 1086
_refine_ls_number_reflns 13501
_refine_ls_number_restraints 729
_refine_ls_restrained_S_all 1.027
_refine_ls_R_factor_all 0.0258
_refine_ls_R_factor_gt 0.0231
_refine_ls_shift/su_max 0.001
_refine_ls_shift/su_mean 0.000
_refine_ls_structure_factor_coef Fsqd
_refine_ls_weighting_details 'w=1/[\s^2^(Fo^2^)+(0.0259P)^2^+0.5417P] where P=(Fo^2^+2Fc^2^)/3'
_refine_ls_weighting_scheme calc
_refine_ls_wR_factor_gt 0.0532
_refine_ls_wR_factor_ref 0.0548
_reflns_Friedel_coverage 0.997
_reflns_Friedel_fraction_full 0.991
_reflns_Friedel_fraction_max 0.991
_reflns_number_gt 12783
_reflns_number_total 13501
_reflns_threshold_expression 'I > 2\s(I)'
_cod_data_source_file d6sc01985d5.cif
_cod_data_source_block sh_466n_0m
_cod_database_code 1577148
_shelx_shelxl_version_number 2019/1
_shelx_space_group_comment
;
The symmetry employed for this shelxl refinement is uniquely defined
by the following loop, which should always be used as a source of
symmetry information in preference to the above space-group names.
They are only intended as comments.
;
_shelx_estimated_absorpt_t_max 0.837
_shelx_estimated_absorpt_t_min 0.756
_olex2_refinement_description
;
1. Twinned data refinement
 Scales: 0.743(9)
 0.257(9)
2. Fixed Uiso
 At 1.2 times of:
  All C(H) groups
 At 1.5 times of:
  All C(H,H,H) groups
3. Uiso/Uaniso restraints and constraints
S1A \\sim As1A \\sim C1A \\sim As2A \\sim C2A \\sim S2A: within 1.9A with sigma
of 0.01 and sigma for terminal atoms of 0.01 within 1.9A
C15A \\sim C16A \\sim C19A \\sim C21A \\sim C14A \\sim C18A \\sim C17A \\sim
C15B \\sim C19B \\sim C18B \\sim C17B \\sim C16B \\sim C21B \\sim C14B \\sim
C20A \\sim C20B: within 1.7A with sigma of 0.01 and sigma for terminal atoms of
0.01 within 1.7A
C59A \\sim C58A \\sim C54A \\sim C61A \\sim C57A \\sim C56A \\sim C55A \\sim
C60A \\sim C60B \\sim C56B \\sim C57B \\sim C58B \\sim C61B \\sim C59B \\sim
C55B \\sim C54B: within 1.9A with sigma of 0.01 and sigma for terminal atoms of
0.01 within 1.9A
C54 \\sim C59 \\sim C57 \\sim C61 \\sim C55 \\sim C58 \\sim C60 \\sim C56 \\sim
C3 \\sim C4 \\sim C5 \\sim C7 \\sim C8 \\sim C9 \\sim C1B \\sim C6: within 1.9A
with sigma of 0.01 and sigma for terminal atoms of 0.01 within 1.9A
Uanis(C14B) \\sim Ueq: with sigma of 0.001 and sigma for terminal atoms of 0.002
Uanis(C54B) \\sim Ueq: with sigma of 0.001 and sigma for terminal atoms of 0.002
Uanis(C3) \\sim Ueq: with sigma of 0.001 and sigma for terminal atoms of 0.002
Uanis(C54A) \\sim Ueq: with sigma of 0.001 and sigma for terminal atoms of 0.002
4. Others
 Sof(As1A)=Sof(As2A)=Sof(S2A)=Sof(S1A)=Sof(C2A)=Sof(C1A)=1-FVAR(1)
 Sof(As2)=Sof(As1)=Sof(S2)=Sof(S1)=Sof(C1)=Sof(C2)=FVAR(1)
 Sof(C15B)=Sof(H15B)=Sof(C19B)=Sof(H19B)=Sof(C18B)=Sof(C17B)=Sof(H17B)=
 Sof(C16B)=Sof(C20B)=Sof(H20G)=Sof(H20H)=Sof(H20I)=Sof(C21B)=Sof(H21G)=
 Sof(H21H)=Sof(H21I)=Sof(C14B)=1-FVAR(2)
 Sof(C15A)=Sof(H15A)=Sof(C16A)=Sof(C19A)=Sof(H19A)=Sof(C21A)=Sof(H21D)=
 Sof(H21E)=Sof(H21F)=Sof(C14A)=Sof(C18A)=Sof(C17A)=Sof(H17A)=Sof(C20A)=
 Sof(H20D)=Sof(H20E)=Sof(H20F)=FVAR(2)
 Sof(C60B)=Sof(H60G)=Sof(H60H)=Sof(H60I)=Sof(C56B)=Sof(C57B)=Sof(H57B)=
 Sof(C58B)=Sof(C61B)=Sof(H61G)=Sof(H61H)=Sof(H61I)=Sof(C59B)=Sof(H59B)=
 Sof(C55B)=Sof(H55B)=Sof(C54B)=1-FVAR(3)
 Sof(C59A)=Sof(H59A)=Sof(C58A)=Sof(C54A)=Sof(C61A)=Sof(H61A)=Sof(H61B)=
 Sof(H61C)=Sof(C57A)=Sof(H57A)=Sof(C56A)=Sof(C55A)=Sof(H55A)=Sof(C60A)=
 Sof(H60D)=Sof(H60E)=Sof(H60F)=FVAR(3)
 Sof(C3)=Sof(C4)=Sof(H4)=Sof(C5)=Sof(H5)=Sof(C6)=Sof(H6A)=Sof(H6B)=Sof(H6C)=
 Sof(C7)=Sof(H7)=Sof(C8)=Sof(C9)=Sof(H9A)=Sof(H9B)=Sof(H9C)=Sof(C1B)=1-FVAR(4)
 Sof(C54)=Sof(C59)=Sof(H59)=Sof(C57)=Sof(H57)=Sof(C61)=Sof(H61D)=Sof(H61E)=
 Sof(H61F)=Sof(C55)=Sof(H55)=Sof(C58)=Sof(C60)=Sof(H60A)=Sof(H60B)=Sof(H60C)=
 Sof(C56)=FVAR(4)
5.a Aromatic/amide H refined with riding coordinates:
 C17(H17), C35(H35), C15(H15), C19(H19), C59A(H59A), C39A(H39A), C59(H59),
 C15A(H15A), C19A(H19A), C37(H37), C35A(H35A), C37A(H37A), C57(H57), C39(H39),
 C57A(H57A), C17A(H17A), C55A(H55A), C55(H55), C15B(H15B), C19B(H19B),
 C17B(H17B), C57B(H57B), C59B(H59B), C55B(H55B), C4(H4), C5(H5), C7(H7)
5.b Idealised Me refined as rotating group:
 C12(H12A,H12B,H12C), C11(H11A,H11B,H11C), C53(H53A,H53B,H53C), C20(H20A,H20B,
 H20C), C33A(H33A,H33B,H33C), C21(H21A,H21B,H21C), C11A(H11D,H11E,H11F),
 C13(H13A,H13B,H13C), C32A(H32A,H32B,H32C), C31A(H31A,H31B,H31C), C51(H51A,H51B,
 H51C), C33(H33D,H33E,H33F), C52(H52A,H52B,H52C), C40(H40A,H40B,H40C),
 C61A(H61A,H61B,H61C), C31(H31D,H31E,H31F), C53A(H53D,H53E,H53F), C13A(H13D,
 H13E,H13F), C41A(H41A,H41B,H41C), C21A(H21D,H21E,H21F), C52A(H52D,H52E,H52F),
 C32(H32D,H32E,H32F), C12A(H12D,H12E,H12F), C61(H61D,H61E,H61F), C20A(H20D,H20E,
 H20F), C51A(H51D,H51E,H51F), C60(H60A,H60B,H60C), C60A(H60D,H60E,H60F),
 C41(H41D,H41E,H41F), C40A(H40D,H40E,H40F), C20B(H20G,H20H,H20I), C21B(H21G,
 H21H,H21I), C60B(H60G,H60H,H60I), C61B(H61G,H61H,H61I), C6(H6A,H6B,H6C),
 C9(H9A,H9B,H9C)
;
_olex2_submission_special_instructions 'No special instructions were received'

loop_
_space_group_symop_operation_xyz
'x, y, z'

loop_
_atom_site_label
_atom_site_type_symbol
_atom_site_fract_x
_atom_site_fract_y
_atom_site_fract_z
_atom_site_U_iso_or_equiv
_atom_site_adp_type
_atom_site_occupancy
_atom_site_site_symmetry_order
_atom_site_calc_flag
_atom_site_refinement_flags_posn
_atom_site_refinement_flags_adp
_atom_site_refinement_flags_occupancy
_atom_site_disorder_assembly
_atom_site_disorder_group
Zr1 Zr 0.70722(2) 0.23884(2) 0.31828(2) 0.01730(10) Uani 1 1 d . . . . .
Zr1A Zr 0.29251(2) 0.74089(2) 0.67895(2) 0.01695(10) Uani 1 1 d . . . . .
As2 As 0.45569(7) 0.68824(6) 0.43695(6) 0.0284(3) Uani 0.6932(18) 1 d . . P A 1
As1 As 0.53666(7) 0.52076(7) 0.36051(7) 0.0285(3) Uani 0.6932(18) 1 d . . P A 1
S2 S 0.46262(17) 0.50437(19) 0.5791(2) 0.0231(5) Uani 0.6932(18) 1 d . . P A 1
S1 S 0.56376(18) 0.30009(17) 0.47417(17) 0.0249(5) Uani 0.6932(18) 1 d . . P A 1
N10 N 0.7178(4) 0.0760(3) 0.3330(3) 0.0200(9) Uani 1 1 d . . . . .
N10A N 0.3747(4) 0.6880(3) 0.8048(3) 0.0265(9) Uani 1 1 d . . . . .
N50 N 0.8816(4) 0.2666(3) 0.3079(3) 0.0229(9) Uani 1 1 d . . . . .
C17 C 0.5798(5) -0.0900(5) 0.1259(4) 0.0349(13) Uani 1 1 d . . . . .
H17 H 0.549460 -0.127259 0.078948 0.042 Uiso 1 1 calc R U . . .
N50A N 0.1180(4) 0.7130(3) 0.6885(3) 0.0212(9) Uani 1 1 d . . . . .
C35 C 0.7216(6) 0.4164(5) 0.1055(5) 0.0442(16) Uani 1 1 d . . . . .
H35 H 0.680532 0.467738 0.154332 0.053 Uiso 1 1 calc R U . . .
C12 C 0.6773(5) -0.0344(5) 0.4767(4) 0.0329(13) Uani 1 1 d . . . . .
H12A H 0.606128 0.027042 0.496519 0.049 Uiso 1 1 calc R U . . .
H12B H 0.714472 -0.069733 0.534334 0.049 Uiso 1 1 calc R U . . .
H12C H 0.648304 -0.085771 0.439628 0.049 Uiso 1 1 calc R U . . .
C10 C 0.7756(4) 0.0051(4) 0.4135(3) 0.0226(11) Uani 1 1 d . . . . .
C15 C 0.7387(5) -0.0141(4) 0.1754(4) 0.0276(11) Uani 1 1 d . . . . .
H15 H 0.818096 0.000079 0.162546 0.033 Uiso 1 1 calc R U . . .
C11 C 0.8312(5) 0.0725(4) 0.4768(4) 0.0245(11) Uani 1 1 d . . . . .
H11A H 0.890843 0.102322 0.436917 0.037 Uiso 1 1 calc R U . . .
H11B H 0.874703 0.027103 0.527450 0.037 Uiso 1 1 calc R U . . .
H11C H 0.763952 0.131392 0.506986 0.037 Uiso 1 1 calc R U . . .
C19 C 0.5540(5) -0.0036(4) 0.2804(4) 0.0242(11) Uani 1 1 d . . . . .
H19 H 0.505115 0.019036 0.339861 0.029 Uiso 1 1 calc R U . . .
N30A N 0.2851(4) 0.9032(3) 0.6646(3) 0.0186(9) Uani 1 1 d . . . . .
C14 C 0.6699(4) 0.0194(4) 0.2629(3) 0.0222(10) Uani 1 1 d . . . . .
C34A C 0.3332(4) 0.9588(4) 0.7347(3) 0.0206(10) Uani 1 1 d . . . . .
C18 C 0.5089(5) -0.0589(4) 0.2129(4) 0.0312(12) Uani 1 1 d . . . . .
N30 N 0.6281(3) 0.2870(3) 0.1914(3) 0.0241(9) Uani 1 1 d . . . . .
C53 C 1.0525(5) 0.2963(5) 0.1898(4) 0.0360(14) Uani 1 1 d . . . . .
H53A H 1.057299 0.360202 0.224940 0.054 Uiso 1 1 calc R U . . .
H53B H 0.991633 0.317766 0.141124 0.054 Uiso 1 1 calc R U . . .
H53C H 1.135096 0.260831 0.157562 0.054 Uiso 1 1 calc R U . . .
C20 C 0.7715(7) -0.1017(7) 0.0102(5) 0.061(2) Uani 1 1 d . . . . .
H20A H 0.799976 -0.180473 0.006536 0.092 Uiso 1 1 calc R U . . .
H20B H 0.844409 -0.072242 0.005314 0.092 Uiso 1 1 calc R U . . .
H20C H 0.719548 -0.074436 -0.043165 0.092 Uiso 1 1 calc R U . . .
C33A C 0.3234(4) 1.0146(4) 0.5209(4) 0.0282(11) Uani 1 1 d . . . . .
H33A H 0.389636 0.953001 0.493726 0.042 Uiso 1 1 calc R U . . .
H33B H 0.360073 1.058810 0.560154 0.042 Uiso 1 1 calc R U . . .
H33C H 0.282727 1.057924 0.468065 0.042 Uiso 1 1 calc R U . . .
C34 C 0.7048(5) 0.3143(5) 0.1105(4) 0.0319(13) Uani 1 1 d . . . . .
C21 C 0.3840(5) -0.0850(5) 0.2329(4) 0.0428(15) Uani 1 1 d . . . . .
H21A H 0.375189 -0.108134 0.300332 0.064 Uiso 1 1 calc R U . . .
H21B H 0.380383 -0.142988 0.189307 0.064 Uiso 1 1 calc R U . . .
H21C H 0.315817 -0.020801 0.222144 0.064 Uiso 1 1 calc R U . . .
C11A C 0.5795(5) 0.7008(4) 0.7335(4) 0.0318(12) Uani 1 1 d . . . . .
H11D H 0.580900 0.648881 0.682136 0.048 Uiso 1 1 calc R U . . .
H11E H 0.665579 0.697326 0.746901 0.048 Uiso 1 1 calc R U . . .
H11F H 0.537842 0.773546 0.712428 0.048 Uiso 1 1 calc R U . . .
C59A C 0.1303(19) 0.6391(13) 0.5195(11) 0.025(3) Uani 0.597(19) 1 d . U P A 1
H59A H 0.112379 0.710043 0.494349 0.030 Uiso 0.597(19) 1 calc R U P A 1
C54 C 0.8688(11) 0.3528(10) 0.3794(11) 0.021(2) Uani 0.542(12) 1 d . U P A 1
C13 C 0.8794(5) -0.0896(4) 0.3732(4) 0.0299(12) Uani 1 1 d . . . . .
H13A H 0.847863 -0.126729 0.323884 0.045 Uiso 1 1 calc R U . . .
H13B H 0.908191 -0.139570 0.425691 0.045 Uiso 1 1 calc R U . . .
H13C H 0.949437 -0.063928 0.343881 0.045 Uiso 1 1 calc R U . . .
C32A C 0.1216(5) 1.0717(4) 0.6262(4) 0.0293(12) Uani 1 1 d . . . . .
H32A H 0.082076 1.115075 0.572961 0.044 Uiso 1 1 calc R U . . .
H32B H 0.157668 1.115867 0.666068 0.044 Uiso 1 1 calc R U . . .
H32C H 0.058472 1.046034 0.666249 0.044 Uiso 1 1 calc R U . . .
C58A C 0.1549(16) 0.5541(12) 0.4585(13) 0.035(3) Uani 0.597(19) 1 d . U P A 1
C50 C 1.0107(4) 0.2176(4) 0.2617(3) 0.0221(10) Uani 1 1 d . . . . .
C39A C 0.4470(5) 0.9844(4) 0.7172(4) 0.0254(11) Uani 1 1 d . . . . .
H39A H 0.495667 0.963221 0.657461 0.030 Uiso 1 1 calc R U . . .
C30A C 0.2266(4) 0.9741(4) 0.5843(3) 0.0211(11) Uani 1 1 d . . . . .
C31A C 0.1685(5) 0.9079(4) 0.5210(4) 0.0267(11) Uani 1 1 d . . . . .
H31A H 0.233211 0.844124 0.495990 0.040 Uiso 1 1 calc R U . . .
H31B H 0.132906 0.951738 0.466661 0.040 Uiso 1 1 calc R U . . .
H31C H 0.102068 0.885244 0.559744 0.040 Uiso 1 1 calc R U . . .
C51 C 1.1046(4) 0.1873(5) 0.3382(4) 0.0291(12) Uani 1 1 d . . . . .
H51A H 1.082353 0.133386 0.381683 0.044 Uiso 1 1 calc R U . . .
H51B H 1.102980 0.251528 0.375736 0.044 Uiso 1 1 calc R U . . .
H51C H 1.188969 0.157414 0.306395 0.044 Uiso 1 1 calc R U . . .
C16 C 0.6949(5) -0.0674(5) 0.1065(4) 0.0354(13) Uani 1 1 d . . . . .
C59 C 0.8509(16) 0.4613(15) 0.3444(11) 0.032(3) Uani 0.542(12) 1 d . U P A 1
H59 H 0.854659 0.473491 0.276525 0.039 Uiso 0.542(12) 1 calc R U P A 1
C38A C 0.4914(5) 1.0404(4) 0.7854(4) 0.0308(12) Uani 1 1 d . . . . .
C33 C 0.4367(5) 0.4151(5) 0.1349(4) 0.0407(14) Uani 1 1 d . . . . .
H33D H 0.477109 0.425260 0.071037 0.061 Uiso 1 1 calc R U . . .
H33E H 0.449794 0.467024 0.181068 0.061 Uiso 1 1 calc R U . . .
H33F H 0.346663 0.426221 0.130315 0.061 Uiso 1 1 calc R U . . .
C15A C 0.2835(10) 0.5595(9) 0.8914(7) 0.028(2) Uani 0.725(13) 1 d . U P B 1
H15A H 0.325460 0.506887 0.843845 0.034 Uiso 0.725(13) 1 calc R U P B 1
C16A C 0.2071(9) 0.5324(9) 0.9667(8) 0.037(2) Uani 0.725(13) 1 d . U P B 1
C52 C 1.0062(5) 0.1182(4) 0.2067(4) 0.0296(12) Uani 1 1 d . . . . .
H52A H 1.090518 0.081657 0.178100 0.044 Uiso 1 1 calc R U . . .
H52B H 0.949510 0.139280 0.155192 0.044 Uiso 1 1 calc R U . . .
H52C H 0.975805 0.069265 0.251353 0.044 Uiso 1 1 calc R U . . .
C10A C 0.5084(4) 0.6738(4) 0.8247(4) 0.0284(12) Uani 1 1 d . . . . .
C40 C 0.8156(7) 0.5565(7) 0.0298(6) 0.078(3) Uani 1 1 d . . . . .
H40A H 0.737214 0.609012 0.016080 0.117 Uiso 1 1 calc R U . . .
H40B H 0.882010 0.560800 -0.020272 0.117 Uiso 1 1 calc R U . . .
H40C H 0.839325 0.572336 0.093314 0.117 Uiso 1 1 calc R U . . .
C54A C 0.1310(11) 0.6236(10) 0.6192(9) 0.020(2) Uani 0.597(19) 1 d . U P A 1
C36A C 0.3077(6) 1.0429(5) 0.8945(4) 0.0370(14) Uani 1 1 d . . . . .
C19A C 0.2407(9) 0.7388(8) 0.9576(7) 0.0288(19) Uani 0.725(13) 1 d . U P B 1
H19A H 0.251277 0.809455 0.954572 0.035 Uiso 0.725(13) 1 calc R U P B 1
C61A C 0.1555(15) 0.5709(13) 0.3510(11) 0.049(3) Uani 0.597(19) 1 d . U P A 1
H61A H 0.110034 0.645418 0.337895 0.074 Uiso 0.597(19) 1 calc R U P A 1
H61B H 0.114620 0.521617 0.322546 0.074 Uiso 0.597(19) 1 calc R U P A 1
H61C H 0.242202 0.556690 0.322463 0.074 Uiso 0.597(19) 1 calc R U P A 1
C31 C 0.4199(5) 0.2827(5) 0.2623(4) 0.0330(12) Uani 1 1 d . . . . .
H31D H 0.333233 0.287591 0.249407 0.049 Uiso 1 1 calc R U . . .
H31E H 0.420295 0.337120 0.310852 0.049 Uiso 1 1 calc R U . . .
H31F H 0.458802 0.210869 0.286832 0.049 Uiso 1 1 calc R U . . .
C37 C 0.8546(6) 0.3680(7) -0.0407(5) 0.056(2) Uani 1 1 d . . . . .
H37 H 0.905942 0.386229 -0.093160 0.067 Uiso 1 1 calc R U . . .
C35A C 0.2638(5) 0.9884(4) 0.8242(4) 0.0289(11) Uani 1 1 d . . . . .
H35A H 0.186070 0.971316 0.837332 0.035 Uiso 1 1 calc R U . . .
C53A C -0.1054(5) 0.7943(5) 0.6610(4) 0.0301(12) Uani 1 1 d . . . . .
H53D H -0.083075 0.849115 0.618787 0.045 Uiso 1 1 calc R U . . .
H53E H -0.189062 0.823921 0.693991 0.045 Uiso 1 1 calc R U . . .
H53F H -0.105203 0.731462 0.622027 0.045 Uiso 1 1 calc R U . . .
C13A C 0.5167(6) 0.7507(5) 0.9062(4) 0.0445(16) Uani 1 1 d . . . . .
H13D H 0.473682 0.824752 0.889517 0.067 Uiso 1 1 calc R U . . .
H13E H 0.604907 0.745413 0.914056 0.067 Uiso 1 1 calc R U . . .
H13F H 0.476740 0.730866 0.966993 0.067 Uiso 1 1 calc R U . . .
C50A C -0.0094(4) 0.7602(4) 0.7368(4) 0.0241(11) Uani 1 1 d . . . . .
C30 C 0.4931(4) 0.3022(4) 0.1693(4) 0.0287(12) Uani 1 1 d . . . . .
C41A C 0.6130(6) 1.0696(6) 0.7628(5) 0.0507(17) Uani 1 1 d . . . . .
H41A H 0.669659 1.014665 0.719791 0.076 Uiso 1 1 calc R U . . .
H41B H 0.651829 1.073270 0.823106 0.076 Uiso 1 1 calc R U . . .
H41C H 0.596779 1.139682 0.730781 0.076 Uiso 1 1 calc R U . . .
C21A C 0.1060(9) 0.7913(10) 1.1149(7) 0.052(3) Uani 0.725(13) 1 d . U P B 1
H21D H 0.018353 0.790906 1.129941 0.078 Uiso 0.725(13) 1 calc R U P B 1
H21E H 0.109575 0.863180 1.093141 0.078 Uiso 0.725(13) 1 calc R U P B 1
H21F H 0.151416 0.772624 1.173078 0.078 Uiso 0.725(13) 1 calc R U P B 1
C52A C -0.0045(5) 0.8598(4) 0.7925(4) 0.0288(12) Uani 1 1 d . . . . .
H52D H 0.051366 0.838098 0.844526 0.043 Uiso 1 1 calc R U . . .
H52E H -0.088857 0.896905 0.820465 0.043 Uiso 1 1 calc R U . . .
H52F H 0.027261 0.908322 0.748283 0.043 Uiso 1 1 calc R U . . .
C14A C 0.2995(7) 0.6642(7) 0.8847(6) 0.0215(18) Uani 0.725(13) 1 d . U P B 1
C32 C 0.4840(5) 0.2220(5) 0.0923(4) 0.0404(15) Uani 1 1 d . . . . .
H32D H 0.528414 0.235700 0.031188 0.061 Uiso 1 1 calc R U . . .
H32E H 0.395651 0.230147 0.082462 0.061 Uiso 1 1 calc R U . . .
H32F H 0.521992 0.148551 0.113667 0.061 Uiso 1 1 calc R U . . .
C36 C 0.7978(6) 0.4464(6) 0.0300(5) 0.0544(19) Uani 1 1 d . . . . .
C37A C 0.4204(6) 1.0684(5) 0.8728(4) 0.0394(14) Uani 1 1 d . . . . .
H37A H 0.449861 1.106520 0.919661 0.047 Uiso 1 1 calc R U . . .
C38 C 0.8391(6) 0.2649(7) -0.0374(5) 0.0518(18) Uani 1 1 d . . . . .
C57 C 0.8242(13) 0.5284(15) 0.5009(12) 0.042(3) Uani 0.542(12) 1 d . U P A 1
H57 H 0.805764 0.588652 0.543572 0.051 Uiso 0.542(12) 1 calc R U P A 1
C39 C 0.7654(5) 0.2390(5) 0.0389(4) 0.0396(14) Uani 1 1 d . . . . .
H39 H 0.755446 0.168082 0.043047 0.048 Uiso 1 1 calc R U . . .
C12A C 0.5706(5) 0.5558(5) 0.8511(5) 0.0454(15) Uani 1 1 d . . . . .
H12D H 0.530148 0.538070 0.912504 0.068 Uiso 1 1 calc R U . . .
H12E H 0.659921 0.546716 0.857850 0.068 Uiso 1 1 calc R U . . .
H12F H 0.561323 0.507802 0.799786 0.068 Uiso 1 1 calc R U . . .
C57A C 0.1751(14) 0.4509(14) 0.4908(13) 0.043(3) Uani 0.597(19) 1 d . U P A 1
H57A H 0.189956 0.393334 0.445525 0.052 Uiso 0.597(19) 1 calc R U P A 1
C18A C 0.1653(9) 0.7104(10) 1.0361(7) 0.038(2) Uani 0.725(13) 1 d . U P B 1
C56A C 0.1741(15) 0.4288(13) 0.5922(15) 0.048(3) Uani 0.597(19) 1 d . U P A 1
C61 C 0.8067(16) 0.6610(11) 0.3726(14) 0.071(3) Uani 0.542(12) 1 d . U P A 1
H61D H 0.863331 0.663452 0.314847 0.107 Uiso 0.542(12) 1 calc R U P A 1
H61E H 0.822840 0.705659 0.424045 0.107 Uiso 0.542(12) 1 calc R U P A 1
H61F H 0.719617 0.688505 0.356792 0.107 Uiso 0.542(12) 1 calc R U P A 1
C17A C 0.1497(9) 0.6079(11) 1.0377(8) 0.038(2) Uani 0.725(13) 1 d . U P B 1
H17A H 0.097903 0.588497 1.089170 0.046 Uiso 0.725(13) 1 calc R U P B 1
C20A C 0.1868(9) 0.4191(8) 0.9691(8) 0.049(2) Uani 0.725(13) 1 d . U P B 1
H20D H 0.116682 0.418305 0.931016 0.074 Uiso 0.725(13) 1 calc R U P B 1
H20E H 0.167674 0.399782 1.036253 0.074 Uiso 0.725(13) 1 calc R U P B 1
H20F H 0.262996 0.367102 0.941404 0.074 Uiso 0.725(13) 1 calc R U P B 1
C51A C -0.0509(5) 0.6829(4) 0.8073(4) 0.0316(13) Uani 1 1 d . . . . .
H51D H -0.060590 0.621054 0.771512 0.047 Uiso 1 1 calc R U . . .
H51E H -0.131167 0.719728 0.842209 0.047 Uiso 1 1 calc R U . . .
H51F H 0.012337 0.657845 0.853692 0.047 Uiso 1 1 calc R U . . .
C55A C 0.1529(18) 0.5200(17) 0.6567(12) 0.034(3) Uani 0.597(19) 1 d . U P A 1
H55A H 0.153847 0.509378 0.724680 0.041 Uiso 0.597(19) 1 calc R U P A 1
C55 C 0.866(2) 0.3395(13) 0.4759(15) 0.027(3) Uani 0.542(12) 1 d . U P A 1
H55 H 0.879933 0.268645 0.500803 0.032 Uiso 0.542(12) 1 calc R U P A 1
C58 C 0.8285(13) 0.5474(12) 0.4066(14) 0.041(3) Uani 0.542(12) 1 d . U P A 1
C60 C 0.8357(15) 0.4042(14) 0.6505(11) 0.058(4) Uani 0.542(12) 1 d . U P A 1
H60A H 0.920095 0.375875 0.671748 0.087 Uiso 0.542(12) 1 calc R U P A 1
H60B H 0.787594 0.351342 0.663911 0.087 Uiso 0.542(12) 1 calc R U P A 1
H60C H 0.793450 0.471322 0.685699 0.087 Uiso 0.542(12) 1 calc R U P A 1
C60A C 0.1972(18) 0.3208(11) 0.6404(14) 0.079(4) Uani 0.597(19) 1 d . U P A 1
H60D H 0.120879 0.296176 0.642952 0.119 Uiso 0.597(19) 1 calc R U P A 1
H60E H 0.220095 0.326913 0.706454 0.119 Uiso 0.597(19) 1 calc R U P A 1
H60F H 0.265601 0.268793 0.603323 0.119 Uiso 0.597(19) 1 calc R U P A 1
C1 C 0.5233(7) 0.4398(7) 0.4715(6) 0.0215(15) Uani 0.6932(18) 1 d . . P A 1
C56 C 0.8448(13) 0.4263(11) 0.5420(11) 0.036(3) Uani 0.542(12) 1 d . U P A 1
C41 C 0.9033(7) 0.1824(8) -0.1161(5) 0.083(3) Uani 1 1 d . . . . .
H41D H 0.946648 0.114900 -0.085988 0.125 Uiso 1 1 calc R U . . .
H41E H 0.964233 0.209977 -0.156809 0.125 Uiso 1 1 calc R U . . .
H41F H 0.840375 0.169147 -0.156147 0.125 Uiso 1 1 calc R U . . .
C40A C 0.2333(6) 1.0722(6) 0.9897(4) 0.0544(18) Uani 1 1 d . . . . .
H40D H 0.163173 1.135915 0.982008 0.082 Uiso 1 1 calc R U . . .
H40E H 0.287100 1.088073 1.036737 0.082 Uiso 1 1 calc R U . . .
H40F H 0.200837 1.012011 1.012976 0.082 Uiso 1 1 calc R U . . .
C2 C 0.4201(7) 0.6369(7) 0.5577(6) 0.0228(17) Uani 0.6932(18) 1 d . . P A 1
As1A As 0.46309(19) 0.46066(18) 0.63579(18) 0.0345(7) Uani 0.3068(18) 1 d . U P A 2
As2A As 0.54459(19) 0.29256(15) 0.55953(15) 0.0349(7) Uani 0.3068(18) 1 d . U P A 2
S2A S 0.5377(4) 0.4763(4) 0.4194(5) 0.0259(11) Uani 0.3068(18) 1 d . U P A 2
S1A S 0.4371(4) 0.6813(4) 0.5226(4) 0.0282(12) Uani 0.3068(18) 1 d . U P A 2
C2A C 0.5776(19) 0.3433(18) 0.4357(16) 0.030(4) Uani 0.3068(18) 1 d . U P A 2
C1A C 0.4765(16) 0.5381(16) 0.5297(16) 0.025(3) Uani 0.3068(18) 1 d . U P A 2
C15B C 0.291(2) 0.5289(19) 0.8660(18) 0.029(4) Uani 0.275(13) 1 d . U P B 2
H15B H 0.334064 0.485065 0.812591 0.034 Uiso 0.275(13) 1 calc R U P B 2
C19B C 0.230(2) 0.7016(18) 0.9529(18) 0.027(3) Uani 0.275(13) 1 d . U P B 2
H19B H 0.236149 0.773653 0.954695 0.033 Uiso 0.275(13) 1 calc R U P B 2
C18B C 0.157(2) 0.664(2) 1.0265(18) 0.033(4) Uani 0.275(13) 1 d . U P B 2
C17B C 0.156(2) 0.560(2) 1.016(2) 0.036(4) Uani 0.275(13) 1 d . U P B 2
H17B H 0.108589 0.533165 1.066246 0.043 Uiso 0.275(13) 1 calc R U P B 2
C16B C 0.215(2) 0.489(2) 0.9427(18) 0.038(4) Uani 0.275(13) 1 d . U P B 2
C20B C 0.210(2) 0.374(2) 0.926(2) 0.056(5) Uani 0.275(13) 1 d . U P B 2
H20G H 0.188062 0.367051 0.859637 0.083 Uiso 0.275(13) 1 calc R U P B 2
H20H H 0.145823 0.357495 0.972145 0.083 Uiso 0.275(13) 1 calc R U P B 2
H20I H 0.291537 0.324635 0.934959 0.083 Uiso 0.275(13) 1 calc R U P B 2
C21B C 0.095(2) 0.735(2) 1.1094(16) 0.053(4) Uani 0.275(13) 1 d . U P B 2
H21G H 0.158470 0.741717 1.152191 0.079 Uiso 0.275(13) 1 calc R U P B 2
H21H H 0.034294 0.702910 1.145332 0.079 Uiso 0.275(13) 1 calc R U P B 2
H21I H 0.052354 0.805740 1.085678 0.079 Uiso 0.275(13) 1 calc R U P B 2
C14B C 0.295(2) 0.632(2) 0.8763(17) 0.020(3) Uani 0.275(13) 1 d . U P B 2
C60B C 0.2536(19) 0.3105(14) 0.6649(17) 0.061(4) Uani 0.403(19) 1 d . U P A 2
H60G H 0.196112 0.294800 0.717334 0.092 Uiso 0.403(19) 1 calc R U P A 2
H60H H 0.334127 0.307806 0.690017 0.092 Uiso 0.403(19) 1 calc R U P A 2
H60I H 0.266562 0.256836 0.612967 0.092 Uiso 0.403(19) 1 calc R U P A 2
C56B C 0.197(2) 0.4226(19) 0.6251(19) 0.046(3) Uani 0.403(19) 1 d . U P A 2
C57B C 0.188(2) 0.4303(19) 0.527(2) 0.040(4) Uani 0.403(19) 1 d . U P A 2
H57B H 0.201936 0.365629 0.490599 0.048 Uiso 0.403(19) 1 calc R U P A 2
C58B C 0.160(2) 0.523(2) 0.4800(19) 0.037(3) Uani 0.403(19) 1 d . U P A 2
C61B C 0.157(2) 0.5290(19) 0.3739(18) 0.054(4) Uani 0.403(19) 1 d . U P A 2
H61G H 0.216867 0.567347 0.346434 0.081 Uiso 0.403(19) 1 calc R U P A 2
H61H H 0.072346 0.567426 0.357899 0.081 Uiso 0.403(19) 1 calc R U P A 2
H61I H 0.179374 0.455899 0.346709 0.081 Uiso 0.403(19) 1 calc R U P A 2
C59B C 0.131(3) 0.618(2) 0.5419(19) 0.028(4) Uani 0.403(19) 1 d . U P A 2
H59B H 0.108049 0.686226 0.512032 0.033 Uiso 0.403(19) 1 calc R U P A 2
C55B C 0.168(3) 0.514(3) 0.6825(19) 0.032(3) Uani 0.403(19) 1 d . U P A 2
H55B H 0.169823 0.507025 0.750837 0.038 Uiso 0.403(19) 1 calc R U P A 2
C54B C 0.1351(17) 0.6154(16) 0.6419(13) 0.022(3) Uani 0.403(19) 1 d . U P A 2
C54C C 0.8658(14) 0.3709(13) 0.3544(10) 0.017(3) Uani 0.458(12) 1 d . U P A 2
C55C C 0.844(2) 0.4642(17) 0.3072(13) 0.031(3) Uani 0.458(12) 1 d . U P A 2
H4 H 0.845557 0.465274 0.238526 0.038 Uiso 0.458(12) 1 calc R U P A 2
C57C C 0.8200(18) 0.5571(16) 0.4593(17) 0.046(3) Uani 0.458(12) 1 d . U P A 2
H5 H 0.802323 0.622890 0.494420 0.055 Uiso 0.458(12) 1 calc R U P A 2
C60C C 0.7935(18) 0.6656(10) 0.3029(14) 0.069(4) Uani 0.458(12) 1 d . U P A 2
H6A H 0.842865 0.653546 0.239990 0.104 Uiso 0.458(12) 1 calc R U P A 2
H6B H 0.816398 0.721127 0.339160 0.104 Uiso 0.458(12) 1 calc R U P A 2
H6C H 0.704072 0.689296 0.292884 0.104 Uiso 0.458(12) 1 calc R U P A 2
C59C C 0.866(2) 0.3661(16) 0.4581(19) 0.030(3) Uani 0.458(12) 1 d . U P A 2
H7 H 0.881581 0.298812 0.490393 0.036 Uiso 0.458(12) 1 calc R U P A 2
C56C C 0.8203(17) 0.5610(13) 0.3602(14) 0.048(3) Uani 0.458(12) 1 d . U P A 2
C61C C 0.8424(16) 0.4526(15) 0.6195(13) 0.053(3) Uani 0.458(12) 1 d . U P A 2
H9A H 0.876087 0.508490 0.645024 0.079 Uiso 0.458(12) 1 calc R U P A 2
H9B H 0.893938 0.381494 0.636728 0.079 Uiso 0.458(12) 1 calc R U P A 2
H9C H 0.756010 0.462161 0.647342 0.079 Uiso 0.458(12) 1 calc R U P A 2
C58C C 0.8443(16) 0.4615(17) 0.5104(13) 0.038(3) Uani 0.458(12) 1 d . U P A 2

loop_
_atom_site_aniso_label
_atom_site_aniso_U_11
_atom_site_aniso_U_22
_atom_site_aniso_U_33
_atom_site_aniso_U_23
_atom_site_aniso_U_13
_atom_site_aniso_U_12
Zr1 0.0153(2) 0.0174(2) 0.0192(2) -0.00376(17) -0.00003(15) -0.00455(16)
Zr1A 0.0154(2) 0.0165(2) 0.0187(2) -0.00322(17) 0.00077(15) -0.00440(16)
As2 0.0285(5) 0.0248(5) 0.0292(6) -0.0050(4) 0.0063(4) -0.0051(4)
As1 0.0287(5) 0.0287(5) 0.0263(6) -0.0097(5) 0.0061(4) -0.0065(4)
S2 0.0223(10) 0.0228(12) 0.0215(13) -0.0074(11) 0.0021(10) -0.0022(9)
S1 0.0220(10) 0.0236(11) 0.0261(14) -0.0086(9) 0.0030(8) -0.0018(8)
N10 0.020(2) 0.021(2) 0.021(2) -0.0017(18) -0.0015(16) -0.0084(16)
N10A 0.024(2) 0.030(2) 0.024(2) 0.0032(18) -0.0033(17) -0.0050(18)
N50 0.019(2) 0.019(2) 0.032(2) -0.0031(18) -0.0030(17) -0.0062(16)
C17 0.037(3) 0.039(3) 0.033(3) -0.015(3) -0.008(2) -0.016(3)
N50A 0.021(2) 0.020(2) 0.025(2) -0.0005(18) 0.0005(16) -0.0085(17)
C35 0.037(3) 0.051(4) 0.046(4) 0.015(3) -0.007(3) -0.015(3)
C12 0.031(3) 0.041(3) 0.028(3) 0.011(3) -0.005(2) -0.014(3)
C10 0.020(2) 0.025(3) 0.023(3) 0.004(2) -0.0012(19) -0.006(2)
C15 0.028(3) 0.031(3) 0.026(3) -0.008(2) 0.005(2) -0.013(2)
C11 0.026(3) 0.023(3) 0.025(3) 0.002(2) -0.007(2) -0.007(2)
C19 0.026(3) 0.025(3) 0.022(3) -0.005(2) 0.000(2) -0.008(2)
N30A 0.021(2) 0.019(2) 0.015(2) -0.0031(17) -0.0010(15) -0.0046(16)
C14 0.024(3) 0.019(2) 0.024(3) 0.000(2) -0.0032(19) -0.0057(19)
C34A 0.025(3) 0.018(2) 0.020(3) -0.003(2) -0.0015(19) -0.0066(19)
C18 0.029(3) 0.033(3) 0.036(3) 0.000(3) -0.006(2) -0.015(2)
N30 0.017(2) 0.030(2) 0.025(2) 0.0006(18) -0.0017(16) -0.0070(17)
C53 0.026(3) 0.042(3) 0.041(4) 0.011(3) -0.001(2) -0.013(2)
C20 0.058(4) 0.089(5) 0.041(4) -0.028(4) 0.016(3) -0.031(4)
C33A 0.025(3) 0.036(3) 0.027(3) 0.005(2) -0.003(2) -0.013(2)
C34 0.023(3) 0.044(3) 0.030(3) 0.012(3) -0.008(2) -0.009(2)
C21 0.035(3) 0.057(4) 0.046(4) -0.007(3) -0.008(2) -0.027(3)
C11A 0.026(3) 0.035(3) 0.036(3) 0.000(2) -0.002(2) -0.011(2)
C59A 0.023(4) 0.023(5) 0.029(6) -0.005(4) -0.001(4) -0.009(4)
C54 0.014(3) 0.014(4) 0.036(6) 0.009(4) -0.003(4) -0.008(3)
C13 0.031(3) 0.020(3) 0.038(3) -0.003(2) -0.002(2) -0.006(2)
C32A 0.031(3) 0.020(3) 0.033(3) -0.001(2) -0.002(2) 0.000(2)
C58A 0.026(4) 0.033(6) 0.049(6) -0.015(4) 0.000(4) -0.012(4)
C50 0.017(2) 0.025(3) 0.023(3) 0.002(2) 0.0006(18) -0.0050(19)
C39A 0.025(3) 0.028(3) 0.023(3) 0.000(2) 0.000(2) -0.009(2)
C30A 0.022(3) 0.019(2) 0.023(3) -0.003(2) -0.003(2) -0.006(2)
C31A 0.023(3) 0.028(3) 0.028(3) -0.004(2) -0.003(2) -0.004(2)
C51 0.018(3) 0.037(3) 0.029(3) 0.000(2) -0.002(2) -0.002(2)
C16 0.038(3) 0.040(3) 0.029(3) -0.012(3) 0.003(2) -0.012(2)
C59 0.028(4) 0.026(4) 0.044(6) 0.003(5) 0.002(5) -0.010(4)
C38A 0.033(3) 0.032(3) 0.031(3) -0.005(2) -0.006(2) -0.013(2)
C33 0.030(3) 0.044(3) 0.050(3) 0.006(3) -0.016(2) -0.008(2)
C15A 0.022(3) 0.031(5) 0.032(5) 0.001(3) -0.006(3) -0.008(3)
C16A 0.030(4) 0.044(5) 0.041(5) 0.014(4) -0.009(3) -0.016(4)
C52 0.024(3) 0.036(3) 0.029(3) -0.005(2) 0.004(2) -0.009(2)
C10A 0.020(3) 0.037(3) 0.027(3) -0.001(2) -0.0063(19) -0.004(2)
C40 0.059(5) 0.099(6) 0.091(6) 0.056(5) -0.025(4) -0.044(4)
C54A 0.019(2) 0.020(2) 0.021(3) 0.0003(15) -0.0017(15) -0.0062(14)
C36A 0.046(3) 0.041(3) 0.026(3) -0.013(3) -0.002(2) -0.015(3)
C19A 0.029(4) 0.032(5) 0.030(4) 0.006(4) -0.006(3) -0.016(3)
C61A 0.053(5) 0.049(7) 0.051(7) -0.021(6) -0.004(5) -0.021(6)
C31 0.020(3) 0.040(3) 0.041(3) -0.006(3) -0.004(2) -0.010(2)
C37 0.027(3) 0.104(6) 0.032(3) 0.024(4) -0.002(2) -0.012(3)
C35A 0.029(3) 0.032(3) 0.026(3) -0.006(2) 0.001(2) -0.011(2)
C53A 0.024(3) 0.034(3) 0.033(3) -0.002(2) -0.002(2) -0.010(2)
C13A 0.036(3) 0.058(4) 0.039(4) -0.014(3) -0.008(3) -0.009(3)
C50A 0.019(3) 0.026(3) 0.029(3) 0.000(2) -0.0039(19) -0.009(2)
C30 0.022(3) 0.034(3) 0.031(3) 0.001(2) -0.005(2) -0.009(2)
C41A 0.045(4) 0.065(4) 0.053(4) -0.016(3) -0.002(3) -0.032(3)
C21A 0.048(5) 0.076(7) 0.032(4) -0.008(5) 0.008(3) -0.020(5)
C52A 0.024(3) 0.034(3) 0.029(3) -0.007(2) 0.003(2) -0.009(2)
C14A 0.023(3) 0.024(4) 0.022(4) 0.005(3) -0.006(3) -0.012(3)
C32 0.031(3) 0.058(4) 0.033(3) -0.009(3) -0.010(2) -0.010(3)
C36 0.037(3) 0.072(4) 0.063(4) 0.045(4) -0.025(3) -0.026(3)
C37A 0.051(4) 0.039(3) 0.034(3) -0.012(3) -0.007(3) -0.020(3)
C38 0.035(3) 0.089(5) 0.028(3) 0.007(3) -0.005(2) -0.010(3)
C57 0.036(5) 0.032(6) 0.061(6) -0.022(6) 0.010(5) -0.017(5)
C39 0.028(3) 0.064(4) 0.023(3) 0.000(3) 0.000(2) -0.006(3)
C12A 0.030(3) 0.043(3) 0.062(4) 0.020(3) -0.013(2) -0.004(2)
C57A 0.033(5) 0.031(6) 0.070(7) -0.022(6) -0.001(5) -0.015(4)
C18A 0.031(4) 0.057(5) 0.028(4) 0.007(4) -0.002(3) -0.016(4)
C56A 0.038(5) 0.029(4) 0.078(7) -0.005(6) -0.010(5) -0.009(4)
C61 0.084(6) 0.031(5) 0.096(7) -0.003(6) 0.006(6) -0.015(5)
C17A 0.032(4) 0.056(6) 0.034(5) 0.019(5) -0.007(3) -0.025(5)
C20A 0.048(5) 0.048(6) 0.062(6) 0.023(5) -0.011(4) -0.030(4)
C51A 0.025(3) 0.034(3) 0.036(3) 0.006(3) 0.004(2) -0.010(2)
C55A 0.028(5) 0.027(4) 0.049(7) 0.003(5) -0.008(5) -0.009(4)
C55 0.025(4) 0.022(6) 0.035(6) -0.006(5) -0.003(4) -0.009(5)
C58 0.040(4) 0.026(4) 0.060(7) -0.006(5) 0.006(6) -0.017(3)
C60 0.068(7) 0.065(8) 0.041(7) -0.028(6) 0.002(5) -0.017(6)
C60A 0.077(8) 0.031(5) 0.129(9) -0.008(6) -0.020(7) -0.010(6)
C1 0.017(3) 0.023(4) 0.026(4) -0.004(3) 0.000(3) -0.006(3)
C56 0.029(4) 0.036(6) 0.047(6) -0.020(5) 0.002(4) -0.014(4)
C41 0.058(5) 0.141(8) 0.039(4) -0.011(5) 0.011(3) -0.010(5)
C40A 0.058(4) 0.078(5) 0.032(3) -0.030(3) 0.004(3) -0.027(4)
C2 0.020(3) 0.024(4) 0.026(4) -0.003(3) 0.001(3) -0.008(3)
As1A 0.0368(12) 0.0358(13) 0.0286(14) -0.0126(11) 0.0070(10) -0.0079(10)
As2A 0.0387(13) 0.0285(11) 0.0347(14) -0.0050(9) 0.0069(9) -0.0070(9)
S2A 0.025(2) 0.021(3) 0.031(3) -0.005(3) -0.001(2) -0.0046(19)
S1A 0.027(2) 0.024(3) 0.031(3) -0.010(2) 0.005(2) -0.004(2)
C2A 0.029(7) 0.036(8) 0.023(8) -0.009(7) 0.005(7) -0.005(7)
C1A 0.017(6) 0.025(7) 0.030(7) -0.010(6) 0.000(6) -0.003(6)
C15B 0.026(6) 0.029(7) 0.031(7) 0.017(6) -0.006(6) -0.009(6)
C19B 0.027(6) 0.032(7) 0.029(6) 0.009(6) -0.009(5) -0.016(6)
C18B 0.033(6) 0.048(8) 0.025(6) 0.014(7) 0.002(5) -0.022(7)
C17B 0.030(6) 0.048(8) 0.031(7) 0.023(7) -0.008(6) -0.013(7)
C16B 0.032(5) 0.043(7) 0.042(7) 0.025(6) -0.013(5) -0.013(6)
C20B 0.055(8) 0.045(10) 0.071(10) 0.035(8) -0.002(8) -0.024(8)
C21B 0.048(7) 0.075(9) 0.034(7) 0.004(8) 0.006(6) -0.015(8)
C14B 0.020(4) 0.020(4) 0.020(4) 0.0007(15) -0.0014(15) -0.0060(16)
C60B 0.055(8) 0.020(5) 0.111(9) -0.002(6) -0.016(7) -0.011(6)
C56B 0.039(6) 0.025(5) 0.077(8) -0.008(6) -0.016(6) -0.011(5)
C57B 0.032(5) 0.030(6) 0.061(8) -0.018(7) -0.013(6) -0.010(5)
C58B 0.026(5) 0.036(7) 0.052(7) -0.020(6) -0.005(5) -0.011(6)
C61B 0.045(6) 0.054(8) 0.061(8) -0.030(7) -0.009(6) -0.005(7)
C59B 0.020(5) 0.028(7) 0.036(7) -0.006(6) -0.003(6) -0.007(5)
C55B 0.027(6) 0.026(5) 0.047(7) -0.001(6) -0.010(6) -0.011(5)
C54B 0.021(3) 0.023(3) 0.023(3) -0.0001(15) -0.0021(15) -0.0070(15)
C54C 0.016(3) 0.017(3) 0.018(3) -0.0007(15) -0.0014(14) -0.0055(15)
C55C 0.034(5) 0.020(4) 0.043(6) -0.003(6) 0.000(6) -0.013(4)
C57C 0.046(5) 0.030(6) 0.064(8) -0.019(6) -0.002(7) -0.015(5)
C60C 0.097(8) 0.013(5) 0.097(9) -0.008(6) -0.008(8) -0.013(5)
C59C 0.024(4) 0.027(6) 0.041(7) -0.004(5) 0.000(5) -0.009(5)
C56C 0.052(5) 0.026(5) 0.070(7) -0.012(5) -0.003(6) -0.019(4)
C61C 0.040(5) 0.066(8) 0.052(7) -0.036(6) -0.003(5) -0.012(6)
C58C 0.026(4) 0.037(6) 0.053(6) -0.022(5) 0.001(5) -0.012(5)

loop_
_atom_type_symbol
_atom_type_description
_atom_type_scat_dispersion_real
_atom_type_scat_dispersion_imag
_atom_type_scat_source
C C 0.0033 0.0016 'International Tables Vol C Tables 4.2.6.8 and 6.1.1.4'
H H 0.0000 0.0000 'International Tables Vol C Tables 4.2.6.8 and 6.1.1.4'
As As 0.0499 2.0058 'International Tables Vol C Tables 4.2.6.8 and 6.1.1.4'
N N 0.0061 0.0033 'International Tables Vol C Tables 4.2.6.8 and 6.1.1.4'
S S 0.1246 0.1234 'International Tables Vol C Tables 4.2.6.8 and 6.1.1.4'
Zr Zr -2.9673 0.5597 'International Tables Vol C Tables 4.2.6.8 and 6.1.1.4'

loop_
_citation_id
_citation_doi
_citation_year
1 10.26434/chemrxiv-2025-61l4x-v2 2025

loop_
_geom_angle_atom_site_label_1
_geom_angle_atom_site_label_2
_geom_angle_atom_site_label_3
_geom_angle
_geom_angle_site_symmetry_1
_geom_angle_site_symmetry_3
_geom_angle_publ_flag
S1 Zr1 C54 88.8(3) . . ?
N10 Zr1 S1 95.94(12) . . ?
N10 Zr1 C54 128.9(3) . . ?
N10 Zr1 C2A 113.3(6) . . ?
N10 Zr1 C54C 135.2(3) . . ?
N50 Zr1 S1 117.83(12) . . ?
N50 Zr1 N10 111.95(15) . . ?
N50 Zr1 C54 30.7(3) . . ?
N50 Zr1 C2A 111.1(6) . . ?
N50 Zr1 C54C 29.6(3) . . ?
N30 Zr1 S1 115.64(11) . . ?
N30 Zr1 N10 106.69(16) . . ?
N30 Zr1 N50 107.82(16) . . ?
N30 Zr1 C54 116.7(3) . . ?
N30 Zr1 C2A 105.5(6) . . ?
N30 Zr1 C54C 108.4(3) . . ?
C2A Zr1 C54C 83.0(6) . . ?
N10A Zr1A N50A 108.18(16) . . ?
N10A Zr1A N30A 107.50(16) . . ?
N10A Zr1A C54A 115.1(3) . . ?
N10A Zr1A C2 105.3(3) . . ?
N10A Zr1A S1A 114.38(16) . . ?
N10A Zr1A C54B 108.5(4) . . ?
N50A Zr1A N30A 112.91(15) . . ?
N50A Zr1A C54A 30.5(3) . . ?
N50A Zr1A C2 110.1(2) . . ?
N50A Zr1A S1A 117.96(16) . . ?
N50A Zr1A C54B 28.8(4) . . ?
N30A Zr1A C54A 130.6(3) . . ?
N30A Zr1A C2 112.5(3) . . ?
N30A Zr1A S1A 95.02(16) . . ?
N30A Zr1A C54B 135.0(4) . . ?
C2 Zr1A C54A 79.7(3) . . ?
S1A Zr1A C54B 93.8(4) . . ?
C2 As2 As1 96.8(3) . . ?
C1 As1 As2 95.6(2) . . ?
C2 S2 C1 107.8(4) . . ?
C1 S1 Zr1 105.2(3) . . ?
C10 N10 Zr1 125.4(3) . . ?
C14 N10 Zr1 121.4(3) . . ?
C14 N10 C10 113.2(4) . . ?
C10A N10A Zr1A 127.7(3) . . ?
C10A N10A C14B 116.7(9) . . ?
C14A N10A Zr1A 118.7(4) . . ?
C14A N10A C10A 113.6(5) . . ?
C14B N10A Zr1A 113.9(8) . . ?
C54 N50 Zr1 103.7(5) . . ?
C54 N50 C50 116.4(6) . . ?
C50 N50 Zr1 139.3(3) . . ?
C54C N50 Zr1 106.3(6) . . ?
C54C N50 C50 114.1(7) . . ?
C18 C17 H17 119.6 . . ?
C18 C17 C16 120.7(5) . . ?
C16 C17 H17 119.6 . . ?
C54A N50A Zr1A 104.4(5) . . ?
C54A N50A C50A 116.5(6) . . ?
C50A N50A Zr1A 138.9(3) . . ?
C54B N50A Zr1A 105.3(8) . . ?
C54B N50A C50A 115.5(9) . . ?
C34 C35 H35 119.1 . . ?
C34 C35 C36 121.7(7) . . ?
C36 C35 H35 119.1 . . ?
H12A C12 H12B 109.5 . . ?
H12A C12 H12C 109.5 . . ?
H12B C12 H12C 109.5 . . ?
C10 C12 H12A 109.5 . . ?
C10 C12 H12B 109.5 . . ?
C10 C12 H12C 109.5 . . ?
N10 C10 C12 111.4(4) . . ?
N10 C10 C11 107.5(4) . . ?
N10 C10 C13 110.8(4) . . ?
C11 C10 C12 108.1(4) . . ?
C13 C10 C12 110.2(4) . . ?
C13 C10 C11 108.7(4) . . ?
C14 C15 H15 119.2 . . ?
C16 C15 H15 119.2 . . ?
C16 C15 C14 121.7(5) . . ?
C10 C11 H11A 109.5 . . ?
C10 C11 H11B 109.5 . . ?
C10 C11 H11C 109.5 . . ?
H11A C11 H11B 109.5 . . ?
H11A C11 H11C 109.5 . . ?
H11B C11 H11C 109.5 . . ?
C14 C19 H19 119.3 . . ?
C18 C19 H19 119.3 . . ?
C18 C19 C14 121.4(4) . . ?
C34A N30A Zr1A 121.5(3) . . ?
C34A N30A C30A 113.8(4) . . ?
C30A N30A Zr1A 124.6(3) . . ?
C15 C14 N10 120.3(4) . . ?
C15 C14 C19 118.0(4) . . ?
C19 C14 N10 121.7(4) . . ?
C39A C34A N30A 122.3(4) . . ?
C39A C34A C35A 118.5(4) . . ?
C35A C34A N30A 119.2(4) . . ?
C17 C18 C19 118.9(5) . . ?
C17 C18 C21 119.9(5) . . ?
C19 C18 C21 121.2(5) . . ?
C34 N30 Zr1 118.9(3) . . ?
C34 N30 C30 112.7(4) . . ?
C30 N30 Zr1 128.4(3) . . ?
H53A C53 H53B 109.5 . . ?
H53A C53 H53C 109.5 . . ?
H53B C53 H53C 109.5 . . ?
C50 C53 H53A 109.5 . . ?
C50 C53 H53B 109.5 . . ?
C50 C53 H53C 109.5 . . ?
H20A C20 H20B 109.5 . . ?
H20A C20 H20C 109.5 . . ?
H20B C20 H20C 109.5 . . ?
C16 C20 H20A 109.5 . . ?
C16 C20 H20B 109.5 . . ?
C16 C20 H20C 109.5 . . ?
H33A C33A H33B 109.5 . . ?
H33A C33A H33C 109.5 . . ?
H33B C33A H33C 109.5 . . ?
C30A C33A H33A 109.5 . . ?
C30A C33A H33B 109.5 . . ?
C30A C33A H33C 109.5 . . ?
C35 C34 N30 119.3(5) . . ?
C35 C34 C39 119.1(5) . . ?
C39 C34 N30 121.6(5) . . ?
C18 C21 H21A 109.5 . . ?
C18 C21 H21B 109.5 . . ?
C18 C21 H21C 109.5 . . ?
H21A C21 H21B 109.5 . . ?
H21A C21 H21C 109.5 . . ?
H21B C21 H21C 109.5 . . ?
H11D C11A H11E 109.5 . . ?
H11D C11A H11F 109.5 . . ?
H11E C11A H11F 109.5 . . ?
C10A C11A H11D 109.5 . . ?
C10A C11A H11E 109.5 . . ?
C10A C11A H11F 109.5 . . ?
C58A C59A H59A 119.8 . . ?
C58A C59A C54A 120.4(12) . . ?
C54A C59A H59A 119.8 . . ?
N50 C54 Zr1 45.6(4) . . ?
C59 C54 Zr1 116.6(9) . . ?
C59 C54 N50 118.0(11) . . ?
C55 C54 Zr1 105.0(10) . . ?
C55 C54 N50 125.1(10) . . ?
C55 C54 C59 116.8(13) . . ?
C10 C13 H13A 109.5 . . ?
C10 C13 H13B 109.5 . . ?
C10 C13 H13C 109.5 . . ?
H13A C13 H13B 109.5 . . ?
H13A C13 H13C 109.5 . . ?
H13B C13 H13C 109.5 . . ?
H32A C32A H32B 109.5 . . ?
H32A C32A H32C 109.5 . . ?
H32B C32A H32C 109.5 . . ?
C30A C32A H32A 109.5 . . ?
C30A C32A H32B 109.5 . . ?
C30A C32A H32C 109.5 . . ?
C59A C58A C61A 120.4(11) . . ?
C59A C58A C57A 122.3(13) . . ?
C57A C58A C61A 117.3(13) . . ?
N50 C50 C53 111.0(4) . . ?
N50 C50 C51 110.7(4) . . ?
N50 C50 C52 107.1(4) . . ?
C51 C50 C53 108.7(4) . . ?
C52 C50 C53 108.9(4) . . ?
C52 C50 C51 110.3(4) . . ?
C34A C39A H39A 119.2 . . ?
C34A C39A C38A 121.6(4) . . ?
C38A C39A H39A 119.2 . . ?
N30A C30A C33A 111.7(4) . . ?
N30A C30A C32A 110.6(4) . . ?
N30A C30A C31A 108.2(4) . . ?
C33A C30A C32A 109.2(4) . . ?
C33A C30A C31A 108.5(4) . . ?
C31A C30A C32A 108.5(4) . . ?
C30A C31A H31A 109.5 . . ?
C30A C31A H31B 109.5 . . ?
C30A C31A H31C 109.5 . . ?
H31A C31A H31B 109.5 . . ?
H31A C31A H31C 109.5 . . ?
H31B C31A H31C 109.5 . . ?
C50 C51 H51A 109.5 . . ?
C50 C51 H51B 109.5 . . ?
C50 C51 H51C 109.5 . . ?
H51A C51 H51B 109.5 . . ?
H51A C51 H51C 109.5 . . ?
H51B C51 H51C 109.5 . . ?
C17 C16 C20 120.1(5) . . ?
C15 C16 C17 119.2(5) . . ?
C15 C16 C20 120.6(5) . . ?
C54 C59 H59 119.1 . . ?
C58 C59 C54 121.7(13) . . ?
C58 C59 H59 119.1 . . ?
C39A C38A C41A 120.1(5) . . ?
C37A C38A C39A 118.2(5) . . ?
C37A C38A C41A 121.6(5) . . ?
H33D C33 H33E 109.5 . . ?
H33D C33 H33F 109.5 . . ?
H33E C33 H33F 109.5 . . ?
C30 C33 H33D 109.5 . . ?
C30 C33 H33E 109.5 . . ?
C30 C33 H33F 109.5 . . ?
C16A C15A H15A 119.6 . . ?
C16A C15A C14A 120.8(8) . . ?
C14A C15A H15A 119.6 . . ?
C15A C16A C20A 119.4(9) . . ?
C17A C16A C15A 119.5(9) . . ?
C17A C16A C20A 121.1(9) . . ?
C50 C52 H52A 109.5 . . ?
C50 C52 H52B 109.5 . . ?
C50 C52 H52C 109.5 . . ?
H52A C52 H52B 109.5 . . ?
H52A C52 H52C 109.5 . . ?
H52B C52 H52C 109.5 . . ?
N10A C10A C11A 108.6(4) . . ?
N10A C10A C13A 110.5(4) . . ?
N10A C10A C12A 110.8(4) . . ?
C11A C10A C13A 108.4(5) . . ?
C11A C10A C12A 108.0(4) . . ?
C13A C10A C12A 110.6(5) . . ?
H40A C40 H40B 109.5 . . ?
H40A C40 H40C 109.5 . . ?
H40B C40 H40C 109.5 . . ?
C36 C40 H40A 109.5 . . ?
C36 C40 H40B 109.5 . . ?
C36 C40 H40C 109.5 . . ?
N50A C54A Zr1A 45.0(4) . . ?
C59A C54A Zr1A 104.8(10) . . ?
C59A C54A N50A 122.5(10) . . ?
C55A C54A Zr1A 114.2(10) . . ?
C55A C54A N50A 117.4(11) . . ?
C55A C54A C59A 120.0(13) . . ?
C35A C36A C40A 120.0(5) . . ?
C37A C36A C35A 118.4(5) . . ?
C37A C36A C40A 121.6(5) . . ?
C14A C19A H19A 119.5 . . ?
C14A C19A C18A 120.9(8) . . ?
C18A C19A H19A 119.5 . . ?
C58A C61A H61A 109.5 . . ?
C58A C61A H61B 109.5 . . ?
C58A C61A H61C 109.5 . . ?
H61A C61A H61B 109.5 . . ?
H61A C61A H61C 109.5 . . ?
H61B C61A H61C 109.5 . . ?
H31D C31 H31E 109.5 . . ?
H31D C31 H31F 109.5 . . ?
H31E C31 H31F 109.5 . . ?
C30 C31 H31D 109.5 . . ?
C30 C31 H31E 109.5 . . ?
C30 C31 H31F 109.5 . . ?
C36 C37 H37 118.7 . . ?
C38 C37 H37 118.7 . . ?
C38 C37 C36 122.6(6) . . ?
C34A C35A C36A 120.9(5) . . ?
C34A C35A H35A 119.6 . . ?
C36A C35A H35A 119.6 . . ?
H53D C53A H53E 109.5 . . ?
H53D C53A H53F 109.5 . . ?
H53E C53A H53F 109.5 . . ?
C50A C53A H53D 109.5 . . ?
C50A C53A H53E 109.5 . . ?
C50A C53A H53F 109.5 . . ?
C10A C13A H13D 109.5 . . ?
C10A C13A H13E 109.5 . . ?
C10A C13A H13F 109.5 . . ?
H13D C13A H13E 109.5 . . ?
H13D C13A H13F 109.5 . . ?
H13E C13A H13F 109.5 . . ?
N50A C50A C53A 110.4(4) . . ?
N50A C50A C52A 107.2(4) . . ?
N50A C50A C51A 112.3(4) . . ?
C52A C50A C53A 108.9(4) . . ?
C51A C50A C53A 109.1(4) . . ?
C51A C50A C52A 108.8(4) . . ?
N30 C30 C31 107.5(4) . . ?
N30 C30 C32 111.0(4) . . ?
C33 C30 N30 111.0(4) . . ?
C33 C30 C31 109.1(4) . . ?
C33 C30 C32 109.1(4) . . ?
C31 C30 C32 108.9(4) . . ?
C38A C41A H41A 109.5 . . ?
C38A C41A H41B 109.5 . . ?
C38A C41A H41C 109.5 . . ?
H41A C41A H41B 109.5 . . ?
H41A C41A H41C 109.5 . . ?
H41B C41A H41C 109.5 . . ?
H21D C21A H21E 109.5 . . ?
H21D C21A H21F 109.5 . . ?
H21E C21A H21F 109.5 . . ?
C18A C21A H21D 109.5 . . ?
C18A C21A H21E 109.5 . . ?
C18A C21A H21F 109.5 . . ?
C50A C52A H52D 109.5 . . ?
C50A C52A H52E 109.5 . . ?
C50A C52A H52F 109.5 . . ?
H52D C52A H52E 109.5 . . ?
H52D C52A H52F 109.5 . . ?
H52E C52A H52F 109.5 . . ?
C15A C14A N10A 118.2(7) . . ?
C19A C14A N10A 123.4(7) . . ?
C19A C14A C15A 118.4(7) . . ?
C30 C32 H32D 109.5 . . ?
C30 C32 H32E 109.5 . . ?
C30 C32 H32F 109.5 . . ?
H32D C32 H32E 109.5 . . ?
H32D C32 H32F 109.5 . . ?
H32E C32 H32F 109.5 . . ?
C35 C36 C40 119.4(8) . . ?
C37 C36 C35 116.7(7) . . ?
C37 C36 C40 123.8(7) . . ?
C38A C37A C36A 122.3(5) . . ?
C38A C37A H37A 118.8 . . ?
C36A C37A H37A 118.8 . . ?
C37 C38 C41 120.6(6) . . ?
C39 C38 C37 118.3(7) . . ?
C39 C38 C41 121.1(8) . . ?
C58 C57 H57 117.7 . . ?
C58 C57 C56 124.7(15) . . ?
C56 C57 H57 117.7 . . ?
C34 C39 H39 119.3 . . ?
C38 C39 C34 121.5(7) . . ?
C38 C39 H39 119.3 . . ?
C10A C12A H12D 109.5 . . ?
C10A C12A H12E 109.5 . . ?
C10A C12A H12F 109.5 . . ?
H12D C12A H12E 109.5 . . ?
H12D C12A H12F 109.5 . . ?
H12E C12A H12F 109.5 . . ?
C58A C57A H57A 119.8 . . ?
C58A C57A C56A 120.5(15) . . ?
C56A C57A H57A 119.8 . . ?
C19A C18A C21A 119.8(9) . . ?
C17A C18A C19A 118.3(9) . . ?
C17A C18A C21A 122.0(9) . . ?
C57A C56A C55A 116.7(13) . . ?
C57A C56A C60A 127.7(16) . . ?
C55A C56A C60A 115.5(15) . . ?
H61D C61 H61E 109.5 . . ?
H61D C61 H61F 109.5 . . ?
H61E C61 H61F 109.5 . . ?
C58 C61 H61D 109.5 . . ?
C58 C61 H61E 109.5 . . ?
C58 C61 H61F 109.5 . . ?
C16A C17A H17A 119.0 . . ?
C18A C17A C16A 122.0(9) . . ?
C18A C17A H17A 119.0 . . ?
C16A C20A H20D 109.5 . . ?
C16A C20A H20E 109.5 . . ?
C16A C20A H20F 109.5 . . ?
H20D C20A H20E 109.5 . . ?
H20D C20A H20F 109.5 . . ?
H20E C20A H20F 109.5 . . ?
C50A C51A H51D 109.5 . . ?
C50A C51A H51E 109.5 . . ?
C50A C51A H51F 109.5 . . ?
H51D C51A H51E 109.5 . . ?
H51D C51A H51F 109.5 . . ?
H51E C51A H51F 109.5 . . ?
C54A C55A C56A 120.0(13) . . ?
C54A C55A H55A 120.0 . . ?
C56A C55A H55A 120.0 . . ?
C54 C55 H55 118.5 . . ?
C54 C55 C56 122.9(12) . . ?
C56 C55 H55 118.5 . . ?
C59 C58 C61 123.0(15) . . ?
C57 C58 C59 118.1(14) . . ?
C57 C58 C61 118.9(16) . . ?
H60A C60 H60B 109.5 . . ?
H60A C60 H60C 109.5 . . ?
H60B C60 H60C 109.5 . . ?
C56 C60 H60A 109.5 . . ?
C56 C60 H60B 109.5 . . ?
C56 C60 H60C 109.5 . . ?
C56A C60A H60D 109.5 . . ?
C56A C60A H60E 109.5 . . ?
C56A C60A H60F 109.5 . . ?
H60D C60A H60E 109.5 . . ?
H60D C60A H60F 109.5 . . ?
H60E C60A H60F 109.5 . . ?
S2 C1 As1 119.4(4) . . ?
S2 C1 S1 116.1(5) . . ?
S1 C1 As1 124.5(5) . . ?
C57 C56 C55 115.7(13) . . ?
C57 C56 C60 124.9(12) . . ?
C55 C56 C60 119.2(12) . . ?
C38 C41 H41D 109.5 . . ?
C38 C41 H41E 109.5 . . ?
C38 C41 H41F 109.5 . . ?
H41D C41 H41E 109.5 . . ?
H41D C41 H41F 109.5 . . ?
H41E C41 H41F 109.5 . . ?
C36A C40A H40D 109.5 . . ?
C36A C40A H40E 109.5 . . ?
C36A C40A H40F 109.5 . . ?
H40D C40A H40E 109.5 . . ?
H40D C40A H40F 109.5 . . ?
H40E C40A H40F 109.5 . . ?
As2 C2 Zr1A 123.8(4) . . ?
S2 C2 Zr1A 115.4(5) . . ?
S2 C2 As2 120.1(5) . . ?
C1A As1A As2A 95.7(6) . . ?
C2A As2A As1A 97.2(6) . . ?
C2A S2A C1A 108.3(10) . . ?
C1A S1A Zr1A 102.7(7) . . ?
As2A C2A Zr1 123.0(11) . . ?
S2A C2A Zr1 117.7(12) . . ?
S2A C2A As2A 117.6(11) . . ?
As1A C1A S1A 126.5(11) . . ?
S2A C1A As1A 121.0(11) . . ?
S2A C1A S1A 112.4(13) . . ?
C16B C15B H15B 122.1 . . ?
C14B C15B H15B 122.1 . . ?
C14B C15B C16B 116(2) . . ?
C18B C19B H19B 119.9 . . ?
C18B C19B C14B 120(2) . . ?
C14B C19B H19B 119.9 . . ?
C19B C18B C21B 120(2) . . ?
C17B C18B C19B 115(2) . . ?
C17B C18B C21B 125(2) . . ?
C18B C17B H17B 116.0 . . ?
C18B C17B C16B 128(2) . . ?
C16B C17B H17B 116.0 . . ?
C15B C16B C20B 114(2) . . ?
C17B C16B C15B 117(2) . . ?
C17B C16B C20B 130(2) . . ?
C16B C20B H20G 109.5 . . ?
C16B C20B H20H 109.5 . . ?
C16B C20B H20I 109.5 . . ?
H20G C20B H20H 109.5 . . ?
H20G C20B H20I 109.5 . . ?
H20H C20B H20I 109.5 . . ?
C18B C21B H21G 109.5 . . ?
C18B C21B H21H 109.5 . . ?
C18B C21B H21I 109.5 . . ?
H21G C21B H21H 109.5 . . ?
H21G C21B H21I 109.5 . . ?
H21H C21B H21I 109.5 . . ?
C15B C14B N10A 123.6(17) . . ?
C15B C14B C19B 124(2) . . ?
C19B C14B N10A 111.9(17) . . ?
H60G C60B H60H 109.5 . . ?
H60G C60B H60I 109.5 . . ?
H60H C60B H60I 109.5 . . ?
C56B C60B H60G 109.5 . . ?
C56B C60B H60H 109.5 . . ?
C56B C60B H60I 109.5 . . ?
C57B C56B C60B 116.9(19) . . ?
C57B C56B C55B 121(2) . . ?
C55B C56B C60B 122.2(19) . . ?
C56B C57B H57B 118.2 . . ?
C58B C57B C56B 124(2) . . ?
C58B C57B H57B 118.2 . . ?
C57B C58B C61B 122(2) . . ?
C57B C58B C59B 114(2) . . ?
C59B C58B C61B 123.3(19) . . ?
C58B C61B H61G 109.5 . . ?
C58B C61B H61H 109.5 . . ?
C58B C61B H61I 109.5 . . ?
H61G C61B H61H 109.5 . . ?
H61G C61B H61I 109.5 . . ?
H61H C61B H61I 109.5 . . ?
C58B C59B H59B 117.6 . . ?
C54B C59B C58B 124.8(19) . . ?
C54B C59B H59B 117.6 . . ?
C56B C55B H55B 119.6 . . ?
C56B C55B C54B 121(2) . . ?
C54B C55B H55B 119.6 . . ?
N50A C54B Zr1A 45.9(6) . . ?
N50A C54B C59B 117.0(17) . . ?
N50A C54B C55B 127.0(17) . . ?
C59B C54B Zr1A 104.9(16) . . ?
C55B C54B Zr1A 113.8(15) . . ?
C55B C54B C59B 116(2) . . ?
N50 C54C Zr1 44.1(5) . . ?
C55C C54C Zr1 115.8(12) . . ?
C55C C54C N50 124.1(13) . . ?
C55C C54C C59C 121.9(16) . . ?
C59C C54C Zr1 102.1(12) . . ?
C59C C54C N50 113.9(13) . . ?
C54C C55C H4 120.3 . . ?
C54C C55C C56C 119.3(15) . . ?
C56C C55C H4 120.3 . . ?
C56C C57C H5 118.5 . . ?
C56C C57C C58C 123.0(17) . . ?
C58C C57C H5 118.5 . . ?
H6A C60C H6B 109.5 . . ?
H6A C60C H6C 109.5 . . ?
H6B C60C H6C 109.5 . . ?
C56C C60C H6A 109.5 . . ?
C56C C60C H6B 109.5 . . ?
C56C C60C H6C 109.5 . . ?
C54C C59C H7 120.6 . . ?
C58C C59C C54C 118.9(15) . . ?
C58C C59C H7 120.6 . . ?
C55C C56C C60C 117.3(15) . . ?
C57C C56C C55C 119.1(16) . . ?
C57C C56C C60C 123.6(15) . . ?
H9A C61C H9B 109.5 . . ?
H9A C61C H9C 109.5 . . ?
H9B C61C H9C 109.5 . . ?
C58C C61C H9A 109.5 . . ?
C58C C61C H9B 109.5 . . ?
C58C C61C H9C 109.5 . . ?
C57C C58C C59C 117.8(17) . . ?
C57C C58C C61C 125.2(18) . . ?
C59C C58C C61C 117.0(17) . . ?

loop_
_geom_bond_atom_site_label_1
_geom_bond_atom_site_label_2
_geom_bond_distance
_geom_bond_site_symmetry_2
_geom_bond_publ_flag
Zr1 S1 2.570(2) . ?
Zr1 N10 2.078(4) . ?
Zr1 N50 2.057(4) . ?
Zr1 N30 2.046(4) . ?
Zr1 C54 2.797(13) . ?
Zr1 C2A 2.269(19) . ?
Zr1 C54C 2.838(17) . ?
Zr1A N10A 2.058(4) . ?
Zr1A N50A 2.059(4) . ?
Zr1A N30A 2.080(4) . ?
Zr1A C54A 2.820(13) . ?
Zr1A C2 2.294(8) . ?
Zr1A S1A 2.578(5) . ?
Zr1A C54B 2.77(2) . ?
As2 As1 2.3353(11) . ?
As2 C2 1.839(10) . ?
As1 C1 1.862(10) . ?
S2 C1 1.712(8) . ?
S2 C2 1.675(10) . ?
S1 C1 1.736(8) . ?
N10 C10 1.506(6) . ?
N10 C14 1.443(6) . ?
N10A C10A 1.497(6) . ?
N10A C14A 1.409(9) . ?
N10A C14B 1.57(3) . ?
N50 C54 1.470(15) . ?
N50 C50 1.494(6) . ?
N50 C54C 1.462(17) . ?
C17 H17 0.9500 . ?
C17 C18 1.383(8) . ?
C17 C16 1.391(8) . ?
N50A C54A 1.480(13) . ?
N50A C50A 1.485(6) . ?
N50A C54B 1.38(2) . ?
C35 H35 0.9500 . ?
C35 C34 1.378(9) . ?
C35 C36 1.403(9) . ?
C12 H12A 0.9800 . ?
C12 H12B 0.9800 . ?
C12 H12C 0.9800 . ?
C12 C10 1.529(7) . ?
C10 C11 1.521(7) . ?
C10 C13 1.512(7) . ?
C15 H15 0.9500 . ?
C15 C14 1.384(7) . ?
C15 C16 1.379(7) . ?
C11 H11A 0.9800 . ?
C11 H11B 0.9800 . ?
C11 H11C 0.9800 . ?
C19 H19 0.9500 . ?
C19 C14 1.399(7) . ?
C19 C18 1.388(7) . ?
N30A C34A 1.435(6) . ?
N30A C30A 1.506(6) . ?
C34A C39A 1.392(7) . ?
C34A C35A 1.402(7) . ?
C18 C21 1.517(7) . ?
N30 C34 1.446(6) . ?
N30 C30 1.517(6) . ?
C53 H53A 0.9800 . ?
C53 H53B 0.9800 . ?
C53 H53C 0.9800 . ?
C53 C50 1.542(7) . ?
C20 H20A 0.9800 . ?
C20 H20B 0.9800 . ?
C20 H20C 0.9800 . ?
C20 C16 1.522(8) . ?
C33A H33A 0.9800 . ?
C33A H33B 0.9800 . ?
C33A H33C 0.9800 . ?
C33A C30A 1.526(7) . ?
C34 C39 1.393(8) . ?
C21 H21A 0.9800 . ?
C21 H21B 0.9800 . ?
C21 H21C 0.9800 . ?
C11A H11D 0.9800 . ?
C11A H11E 0.9800 . ?
C11A H11F 0.9800 . ?
C11A C10A 1.517(7) . ?
C59A H59A 0.9500 . ?
C59A C58A 1.35(2) . ?
C59A C54A 1.392(18) . ?
C54 C59 1.44(2) . ?
C54 C55 1.34(2) . ?
C13 H13A 0.9800 . ?
C13 H13B 0.9800 . ?
C13 H13C 0.9800 . ?
C32A H32A 0.9800 . ?
C32A H32B 0.9800 . ?
C32A H32C 0.9800 . ?
C32A C30A 1.549(6) . ?
C58A C61A 1.50(2) . ?
C58A C57A 1.36(2) . ?
C50 C51 1.525(7) . ?
C50 C52 1.516(7) . ?
C39A H39A 0.9500 . ?
C39A C38A 1.397(7) . ?
C30A C31A 1.527(7) . ?
C31A H31A 0.9800 . ?
C31A H31B 0.9800 . ?
C31A H31C 0.9800 . ?
C51 H51A 0.9800 . ?
C51 H51B 0.9800 . ?
C51 H51C 0.9800 . ?
C59 H59 0.9500 . ?
C59 C58 1.37(2) . ?
C38A C41A 1.504(8) . ?
C38A C37A 1.383(8) . ?
C33 H33D 0.9800 . ?
C33 H33E 0.9800 . ?
C33 H33F 0.9800 . ?
C33 C30 1.508(7) . ?
C15A H15A 0.9500 . ?
C15A C16A 1.387(14) . ?
C15A C14A 1.408(13) . ?
C16A C17A 1.381(14) . ?
C16A C20A 1.536(13) . ?
C52 H52A 0.9800 . ?
C52 H52B 0.9800 . ?
C52 H52C 0.9800 . ?
C10A C13A 1.539(7) . ?
C10A C12A 1.545(7) . ?
C40 H40A 0.9800 . ?
C40 H40B 0.9800 . ?
C40 H40C 0.9800 . ?
C40 C36 1.485(11) . ?
C54A C55A 1.39(2) . ?
C36A C35A 1.403(7) . ?
C36A C37A 1.387(8) . ?
C36A C40A 1.491(8) . ?
C19A H19A 0.9500 . ?
C19A C14A 1.396(13) . ?
C19A C18A 1.419(13) . ?
C61A H61A 0.9800 . ?
C61A H61B 0.9800 . ?
C61A H61C 0.9800 . ?
C31 H31D 0.9800 . ?
C31 H31E 0.9800 . ?
C31 H31F 0.9800 . ?
C31 C30 1.519(7) . ?
C37 H37 0.9500 . ?
C37 C36 1.401(11) . ?
C37 C38 1.386(11) . ?
C35A H35A 0.9500 . ?
C53A H53D 0.9800 . ?
C53A H53E 0.9800 . ?
C53A H53F 0.9800 . ?
C53A C50A 1.535(7) . ?
C13A H13D 0.9800 . ?
C13A H13E 0.9800 . ?
C13A H13F 0.9800 . ?
C50A C52A 1.524(7) . ?
C50A C51A 1.517(7) . ?
C30 C32 1.526(8) . ?
C41A H41A 0.9800 . ?
C41A H41B 0.9800 . ?
C41A H41C 0.9800 . ?
C21A H21D 0.9800 . ?
C21A H21E 0.9800 . ?
C21A H21F 0.9800 . ?
C21A C18A 1.501(13) . ?
C52A H52D 0.9800 . ?
C52A H52E 0.9800 . ?
C52A H52F 0.9800 . ?
C32 H32D 0.9800 . ?
C32 H32E 0.9800 . ?
C32 H32F 0.9800 . ?
C37A H37A 0.9500 . ?
C38 C39 1.374(9) . ?
C38 C41 1.524(10) . ?
C57 H57 0.9500 . ?
C57 C58 1.32(2) . ?
C57 C56 1.40(2) . ?
C39 H39 0.9500 . ?
C12A H12D 0.9800 . ?
C12A H12E 0.9800 . ?
C12A H12F 0.9800 . ?
C57A H57A 0.9500 . ?
C57A C56A 1.43(2) . ?
C18A C17A 1.379(13) . ?
C56A C55A 1.44(2) . ?
C56A C60A 1.50(2) . ?
C61 H61D 0.9800 . ?
C61 H61E 0.9800 . ?
C61 H61F 0.9800 . ?
C61 C58 1.49(2) . ?
C17A H17A 0.9500 . ?
C20A H20D 0.9800 . ?
C20A H20E 0.9800 . ?
C20A H20F 0.9800 . ?
C51A H51D 0.9800 . ?
C51A H51E 0.9800 . ?
C51A H51F 0.9800 . ?
C55A H55A 0.9500 . ?
C55 H55 0.9500 . ?
C55 C56 1.41(2) . ?
C60 H60A 0.9800 . ?
C60 H60B 0.9800 . ?
C60 H60C 0.9800 . ?
C60 C56 1.525(19) . ?
C60A H60D 0.9800 . ?
C60A H60E 0.9800 . ?
C60A H60F 0.9800 . ?
C41 H41D 0.9800 . ?
C41 H41E 0.9800 . ?
C41 H41F 0.9800 . ?
C40A H40D 0.9800 . ?
C40A H40E 0.9800 . ?
C40A H40F 0.9800 . ?
As1A As2A 2.341(3) . ?
As1A C1A 1.78(2) . ?
As2A C2A 1.87(2) . ?
S2A C2A 1.67(2) . ?
S2A C1A 1.731(19) . ?
S1A C1A 1.78(2) . ?
C15B H15B 0.9500 . ?
C15B C16B 1.47(3) . ?
C15B C14B 1.35(3) . ?
C19B H19B 0.9500 . ?
C19B C18B 1.41(3) . ?
C19B C14B 1.41(3) . ?
C18B C17B 1.36(3) . ?
C18B C21B 1.47(3) . ?
C17B H17B 0.9500 . ?
C17B C16B 1.38(3) . ?
C16B C20B 1.51(3) . ?
C20B H20G 0.9800 . ?
C20B H20H 0.9800 . ?
C20B H20I 0.9800 . ?
C21B H21G 0.9800 . ?
C21B H21H 0.9800 . ?
C21B H21I 0.9800 . ?
C60B H60G 0.9800 . ?
C60B H60H 0.9800 . ?
C60B H60I 0.9800 . ?
C60B C56B 1.53(3) . ?
C56B C57B 1.37(3) . ?
C56B C55B 1.38(3) . ?
C57B H57B 0.9500 . ?
C57B C58B 1.33(3) . ?
C58B C61B 1.47(3) . ?
C58B C59B 1.45(4) . ?
C61B H61G 0.9800 . ?
C61B H61H 0.9800 . ?
C61B H61I 0.9800 . ?
C59B H59B 0.9500 . ?
C59B C54B 1.39(3) . ?
C55B H55B 0.9500 . ?
C55B C54B 1.39(4) . ?
C54C C55C 1.33(3) . ?
C54C C59C 1.44(3) . ?
C55C H4 0.9500 . ?
C55C C56C 1.41(2) . ?
C57C H5 0.9500 . ?
C57C C56C 1.37(2) . ?
C57C C58C 1.39(3) . ?
C60C H6A 0.9800 . ?
C60C H6B 0.9800 . ?
C60C H6C 0.9800 . ?
C60C C56C 1.53(2) . ?
C59C H7 0.9500 . ?
C59C C58C 1.39(3) . ?
C61C H9A 0.9800 . ?
C61C H9B 0.9800 . ?
C61C H9C 0.9800 . ?
C61C C58C 1.51(2) . ?

loop_
_geom_torsion_atom_site_label_1
_geom_torsion_atom_site_label_2
_geom_torsion_atom_site_label_3
_geom_torsion_atom_site_label_4
_geom_torsion
_geom_torsion_site_symmetry_1
_geom_torsion_site_symmetry_2
_geom_torsion_site_symmetry_3
_geom_torsion_site_symmetry_4
_geom_torsion_publ_flag
Zr1 S1 C1 As1 18.8(5) . . . . ?
Zr1 S1 C1 S2 -163.4(3) . . . . ?
Zr1 N10 C10 C12 114.7(4) . . . . ?
Zr1 N10 C10 C11 -3.6(5) . . . . ?
Zr1 N10 C10 C13 -122.3(4) . . . . ?
Zr1 N10 C14 C15 78.8(5) . . . . ?
Zr1 N10 C14 C19 -101.4(5) . . . . ?
Zr1 N50 C54 C59 -100.9(11) . . . . ?
Zr1 N50 C54 C55 75.8(14) . . . . ?
Zr1 N50 C50 C53 119.0(5) . . . . ?
Zr1 N50 C50 C51 -120.1(5) . . . . ?
Zr1 N50 C50 C52 0.2(7) . . . . ?
Zr1 N50 C54C C55C -93.3(16) . . . . ?
Zr1 N50 C54C C59C 82.5(15) . . . . ?
Zr1 N30 C34 C35 -83.8(5) . . . . ?
Zr1 N30 C34 C39 94.2(5) . . . . ?
Zr1 N30 C30 C33 123.3(4) . . . . ?
Zr1 N30 C30 C31 4.0(6) . . . . ?
Zr1 N30 C30 C32 -115.1(4) . . . . ?
Zr1 C54 C59 C58 123.3(14) . . . . ?
Zr1 C54 C55 C56 -129.5(16) . . . . ?
Zr1 C54C C55C C56C 124.3(16) . . . . ?
Zr1 C54C C59C C58C -131.2(18) . . . . ?
Zr1A N10A C10A C11A -2.4(6) . . . . ?
Zr1A N10A C10A C13A 116.3(4) . . . . ?
Zr1A N10A C10A C12A -120.8(4) . . . . ?
Zr1A N10A C14A C15A 87.5(8) . . . . ?
Zr1A N10A C14A C19A -92.7(8) . . . . ?
Zr1A N10A C14B C15B 80(2) . . . . ?
Zr1A N10A C14B C19B -101.2(16) . . . . ?
Zr1A N50A C54A C59A -78.0(13) . . . . ?
Zr1A N50A C54A C55A 97.8(12) . . . . ?
Zr1A N50A C50A C53A 120.4(5) . . . . ?
Zr1A N50A C50A C52A 1.9(7) . . . . ?
Zr1A N50A C50A C51A -117.5(5) . . . . ?
Zr1A N50A C54B C59B -84.7(19) . . . . ?
Zr1A N50A C54B C55B 88(2) . . . . ?
Zr1A N30A C34A C39A 104.0(5) . . . . ?
Zr1A N30A C34A C35A -75.9(5) . . . . ?
Zr1A N30A C30A C33A -116.0(4) . . . . ?
Zr1A N30A C30A C32A 122.0(4) . . . . ?
Zr1A N30A C30A C31A 3.3(5) . . . . ?
Zr1A C54A C55A C56A -126.0(13) . . . . ?
Zr1A S1A C1A As1A -18.7(13) . . . . ?
Zr1A S1A C1A S2A 163.4(8) . . . . ?
As2 As1 C1 S2 0.7(4) . . . . ?
As2 As1 C1 S1 178.5(4) . . . . ?
As1 As2 C2 Zr1A -164.8(4) . . . . ?
As1 As2 C2 S2 5.4(5) . . . . ?
N50 C54 C59 C58 174.9(12) . . . . ?
N50 C54 C55 C56 -175.2(13) . . . . ?
N50 C54C C55C C56C 174.7(14) . . . . ?
N50 C54C C59C C58C -176.1(16) . . . . ?
N50A C54A C55A C56A -176.2(12) . . . . ?
C35 C34 C39 C38 -1.4(9) . . . . ?
C10 N10 C14 C15 -100.3(5) . . . . ?
C10 N10 C14 C19 79.6(5) . . . . ?
N30A C34A C39A C38A 178.7(5) . . . . ?
N30A C34A C35A C36A -179.9(5) . . . . ?
C14 N10 C10 C12 -66.3(5) . . . . ?
C14 N10 C10 C11 175.4(4) . . . . ?
C14 N10 C10 C13 56.8(5) . . . . ?
C14 C15 C16 C17 -1.2(8) . . . . ?
C14 C15 C16 C20 179.0(6) . . . . ?
C14 C19 C18 C17 -1.0(8) . . . . ?
C14 C19 C18 C21 179.1(5) . . . . ?
C34A N30A C30A C33A 66.1(5) . . . . ?
C34A N30A C30A C32A -55.8(5) . . . . ?
C34A N30A C30A C31A -174.6(4) . . . . ?
C34A C39A C38A C41A -178.2(5) . . . . ?
C34A C39A C38A C37A 1.4(8) . . . . ?
C18 C17 C16 C15 0.5(9) . . . . ?
C18 C17 C16 C20 -179.7(6) . . . . ?
C18 C19 C14 N10 -179.5(5) . . . . ?
C18 C19 C14 C15 0.4(7) . . . . ?
N30 C34 C39 C38 -179.4(5) . . . . ?
C34 C35 C36 C40 -178.2(6) . . . . ?
C34 C35 C36 C37 0.9(9) . . . . ?
C34 N30 C30 C33 -54.7(6) . . . . ?
C34 N30 C30 C31 -174.0(4) . . . . ?
C34 N30 C30 C32 66.9(6) . . . . ?
C59A C58A C57A C56A -2(2) . . . . ?
C59A C54A C55A C56A 0(2) . . . . ?
C54 N50 C50 C53 -71.9(8) . . . . ?
C54 N50 C50 C51 49.0(8) . . . . ?
C54 N50 C50 C52 169.3(7) . . . . ?
C54 C59 C58 C57 0(2) . . . . ?
C54 C59 C58 C61 -178.6(14) . . . . ?
C54 C55 C56 C57 1(2) . . . . ?
C54 C55 C56 C60 176.2(16) . . . . ?
C58A C59A C54A Zr1A 127.7(15) . . . . ?
C58A C59A C54A N50A 173.4(13) . . . . ?
C58A C59A C54A C55A -2(2) . . . . ?
C58A C57A C56A C55A -1(2) . . . . ?
C58A C57A C56A C60A -178.5(15) . . . . ?
C50 N50 C54 Zr1 -172.7(6) . . . . ?
C50 N50 C54 C59 86.4(11) . . . . ?
C50 N50 C54 C55 -96.9(14) . . . . ?
C50 N50 C54C Zr1 175.4(6) . . . . ?
C50 N50 C54C C55C 82.1(17) . . . . ?
C50 N50 C54C C59C -102.1(15) . . . . ?
C39A C34A C35A C36A 0.2(7) . . . . ?
C39A C38A C37A C36A 0.0(9) . . . . ?
C30A N30A C34A C39A -78.1(5) . . . . ?
C30A N30A C34A C35A 102.0(5) . . . . ?
C16 C17 C18 C19 0.6(9) . . . . ?
C16 C17 C18 C21 -179.6(5) . . . . ?
C16 C15 C14 N10 -179.3(5) . . . . ?
C16 C15 C14 C19 0.8(7) . . . . ?
C59 C54 C55 C56 1(2) . . . . ?
C15A C16A C17A C18A 0.3(14) . . . . ?
C16A C15A C14A N10A -177.8(8) . . . . ?
C16A C15A C14A C19A 2.5(13) . . . . ?
C10A N10A C14A C15A -94.1(8) . . . . ?
C10A N10A C14A C19A 85.6(9) . . . . ?
C10A N10A C14B C15B -87(2) . . . . ?
C10A N10A C14B C19B 92.3(17) . . . . ?
C54A N50A C50A C53A -53.5(7) . . . . ?
C54A N50A C50A C52A -172.0(6) . . . . ?
C54A N50A C50A C51A 68.6(8) . . . . ?
C54A C59A C58A C61A -179.3(15) . . . . ?
C54A C59A C58A C57A 3(2) . . . . ?
C19A C18A C17A C16A 1.4(14) . . . . ?
C61A C58A C57A C56A -179.1(13) . . . . ?
C37 C38 C39 C34 1.5(9) . . . . ?
C35A C34A C39A C38A -1.5(7) . . . . ?
C35A C36A C37A C38A -1.1(9) . . . . ?
C50A N50A C54A Zr1A 175.8(6) . . . . ?
C50A N50A C54A C59A 97.8(13) . . . . ?
C50A N50A C54A C55A -86.4(12) . . . . ?
C50A N50A C54B Zr1A -174.6(8) . . . . ?
C50A N50A C54B C59B 100.7(19) . . . . ?
C50A N50A C54B C55B -86(2) . . . . ?
C30 N30 C34 C35 94.4(6) . . . . ?
C30 N30 C34 C39 -87.6(6) . . . . ?
C41A C38A C37A C36A 179.5(6) . . . . ?
C21A C18A C17A C16A -178.1(9) . . . . ?
C14A N10A C10A C11A 179.5(5) . . . . ?
C14A N10A C10A C13A -61.8(7) . . . . ?
C14A N10A C10A C12A 61.1(7) . . . . ?
C14A C15A C16A C17A -2.3(14) . . . . ?
C14A C15A C16A C20A 177.1(8) . . . . ?
C14A C19A C18A C21A 178.3(9) . . . . ?
C14A C19A C18A C17A -1.2(14) . . . . ?
C36 C35 C34 N30 178.2(5) . . . . ?
C36 C35 C34 C39 0.2(9) . . . . ?
C36 C37 C38 C39 -0.4(10) . . . . ?
C36 C37 C38 C41 -179.8(7) . . . . ?
C37A C36A C35A C34A 1.0(8) . . . . ?
C38 C37 C36 C35 -0.8(9) . . . . ?
C38 C37 C36 C40 178.2(6) . . . . ?
C57A C56A C55A C54A 2(2) . . . . ?
C18A C19A C14A N10A 179.6(7) . . . . ?
C18A C19A C14A C15A -0.7(13) . . . . ?
C20A C16A C17A C18A -179.1(9) . . . . ?
C55 C54 C59 C58 -2(2) . . . . ?
C58 C57 C56 C55 -3(2) . . . . ?
C58 C57 C56 C60 -177.9(14) . . . . ?
C60A C56A C55A C54A 179.8(15) . . . . ?
C1 S2 C2 Zr1A 165.5(4) . . . . ?
C1 S2 C2 As2 -5.5(6) . . . . ?
C56 C57 C58 C59 2(2) . . . . ?
C56 C57 C58 C61 -178.9(14) . . . . ?
C41 C38 C39 C34 -179.0(6) . . . . ?
C40A C36A C35A C34A -179.1(6) . . . . ?
C40A C36A C37A C38A 179.0(6) . . . . ?
C2 S2 C1 As1 2.4(5) . . . . ?
C2 S2 C1 S1 -175.6(5) . . . . ?
As1A As2A C2A Zr1 162.9(10) . . . . ?
As1A As2A C2A S2A -2.3(12) . . . . ?
As2A As1A C1A S2A -0.6(11) . . . . ?
As2A As1A C1A S1A -178.3(11) . . . . ?
C2A S2A C1A As1A -0.7(13) . . . . ?
C2A S2A C1A S1A 177.3(11) . . . . ?
C1A S2A C2A Zr1 -163.9(11) . . . . ?
C1A S2A C2A As2A 2.1(14) . . . . ?
C19B C18B C17B C16B -1(4) . . . . ?
C18B C19B C14B N10A -177.7(18) . . . . ?
C18B C19B C14B C15B 1(4) . . . . ?
C18B C17B C16B C15B 1(4) . . . . ?
C18B C17B C16B C20B -176(2) . . . . ?
C16B C15B C14B N10A 177.6(17) . . . . ?
C16B C15B C14B C19B -1(3) . . . . ?
C21B C18B C17B C16B -178(2) . . . . ?
C14B N10A C10A C11A 161.9(10) . . . . ?
C14B N10A C10A C13A -79.4(10) . . . . ?
C14B N10A C10A C12A 43.5(11) . . . . ?
C14B C15B C16B C17B 0(3) . . . . ?
C14B C15B C16B C20B 178(2) . . . . ?
C14B C19B C18B C17B 0(3) . . . . ?
C14B C19B C18B C21B 177(2) . . . . ?
C60B C56B C57B C58B -169(2) . . . . ?
C60B C56B C55B C54B 170(2) . . . . ?
C56B C57B C58B C61B 177(2) . . . . ?
C56B C57B C58B C59B -4(3) . . . . ?
C56B C55B C54B Zr1A -120(2) . . . . ?
C56B C55B C54B N50A -171.6(19) . . . . ?
C56B C55B C54B C59B 2(3) . . . . ?
C57B C56B C55B C54B -4(4) . . . . ?
C57B C58B C59B C54B 2(4) . . . . ?
C58B C59B C54B Zr1A 125(2) . . . . ?
C58B C59B C54B N50A 173(2) . . . . ?
C58B C59B C54B C55B -1(4) . . . . ?
C61B C58B C59B C54B -179(2) . . . . ?
C55B C56B C57B C58B 6(3) . . . . ?
C54B N50A C50A C53A -67.6(10) . . . . ?
C54B N50A C50A C52A 173.9(9) . . . . ?
C54B N50A C50A C51A 54.5(10) . . . . ?
C54C N50 C50 C53 -54.2(8) . . . . ?
C54C N50 C50 C51 66.7(8) . . . . ?
C54C N50 C50 C52 -173.0(7) . . . . ?
C54C C55C C56C C57C 0(3) . . . . ?
C54C C55C C56C C60C -178.6(17) . . . . ?
C54C C59C C58C C57C 1(3) . . . . ?
C54C C59C C58C C61C 178.4(17) . . . . ?
C55C C54C C59C C58C 0(3) . . . . ?
C59C C54C C55C C56C -1(3) . . . . ?
C56C C57C C58C C59C -2(3) . . . . ?
C56C C57C C58C C61C -178.6(17) . . . . ?
C58C C57C C56C C55C 1(3) . . . . ?
C58C C57C C56C C60C 179.9(17) . . . . ?

loop_
_twin_individual_id
_twin_individual_mass_fraction_refined
1 0.743(9)
2 0.257(9)
